data_4341337
loop_
_publ_author_name
'Hinz, Alexander'
'Schulz, Axel'
'Seidel, Wolfram W.'
'Villinger, Alexander'

_publ_section_title
;
 A new class of azadipnictiridines generated by an unusual rearrangement
 reaction.
;
_journal_issue 21
_journal_name_full 'Inorganic chemistry'
_journal_page_first 11682
_journal_page_last 11690
_journal_paper_doi 10.1021/ic501905v
_journal_volume 53
_journal_year 2014
_chemical_formula_moiety 'C60 H76 N2 P2 S2 Si2'
_chemical_formula_sum 'C60 H76 N2 P2 S2 Si2'
_chemical_formula_weight 1007.47
_chemical_name_systematic
;
 ?
;
_space_group_IT_number 14
_symmetry_cell_setting monoclinic
_symmetry_Int_Tables_number 14
_symmetry_space_group_name_Hall '-P 2yn'
_symmetry_space_group_name_H-M 'P 1 21/n 1'
_atom_sites_solution_hydrogens geom
_atom_sites_solution_primary direct
_atom_sites_solution_secondary difmap
_audit_creation_method SHELXL-97
_cell_angle_alpha 90.00
_cell_angle_beta 99.284(6)
_cell_angle_gamma 90.00
_cell_formula_units_Z 8
_cell_length_a 12.8745(16)
_cell_length_b 43.059(5)
_cell_length_c 21.537(3)
_cell_measurement_reflns_used 9774
_cell_measurement_temperature 173(2)
_cell_measurement_theta_max 55.590
_cell_measurement_theta_min 4.417
_cell_volume 11783(3)
_computing_cell_refinement 'Bruker Apex V7.51A'
_computing_data_collection 'Bruker Apex V7.51A'
_computing_data_reduction 'Bruker SAINT'
_computing_molecular_graphics 'ORTEP-3v2.01 (Farrugia, 1997)'
_computing_publication_material SHELXL-97
_computing_structure_refinement 'SHELXL-97 (Sheldrick, 1997)'
_computing_structure_solution 'SHELXS-97 (Sheldrick, 1997)'
_diffrn_ambient_temperature 173(2)
_diffrn_measured_fraction_theta_full 0.980
_diffrn_measured_fraction_theta_max 0.980
_diffrn_measurement_device_type 'Bruker Apex Kappa II-CCD-diffractometer'
_diffrn_measurement_method 'phi and omega scans'
_diffrn_radiation_monochromator graphite
_diffrn_radiation_source 'sealed tube'
_diffrn_radiation_type MoK\a
_diffrn_radiation_wavelength 0.71073
_diffrn_reflns_av_R_equivalents 0.0778
_diffrn_reflns_av_sigmaI/netI 0.0786
_diffrn_reflns_limit_h_max 17
_diffrn_reflns_limit_h_min -17
_diffrn_reflns_limit_k_max 58
_diffrn_reflns_limit_k_min -57
_diffrn_reflns_limit_l_max 29
_diffrn_reflns_limit_l_min -28
_diffrn_reflns_number 157419
_diffrn_reflns_theta_full 29.00
_diffrn_reflns_theta_max 29.00
_diffrn_reflns_theta_min 0.95
_exptl_absorpt_coefficient_mu 0.223
_exptl_absorpt_correction_T_max 0.9610
_exptl_absorpt_correction_T_min 0.8472
_exptl_absorpt_correction_type multi-scan
_exptl_absorpt_process_details '(SADABS; Sheldrick, 2004)'
_exptl_crystal_colour yellow
_exptl_crystal_density_diffrn 1.136
_exptl_crystal_density_method 'not measured'
_exptl_crystal_description block
_exptl_crystal_F_000 4320
_exptl_crystal_size_max 0.77
_exptl_crystal_size_mid 0.34
_exptl_crystal_size_min 0.18
_refine_diff_density_max 0.907
_refine_diff_density_min -0.491
_refine_diff_density_rms 0.066
_refine_ls_extinction_method none
_refine_ls_goodness_of_fit_ref 1.021
_refine_ls_hydrogen_treatment constr
_refine_ls_matrix_type full
_refine_ls_number_parameters 1283
_refine_ls_number_reflns 30729
_refine_ls_number_restraints 14
_refine_ls_restrained_S_all 1.021
_refine_ls_R_factor_all 0.1177
_refine_ls_R_factor_gt 0.0647
_refine_ls_shift/su_max 0.001
_refine_ls_shift/su_mean 0.000
_refine_ls_structure_factor_coef Fsqd
_refine_ls_weighting_details 'calc w=1/[\s^2^(Fo^2^)+(0.0613P)^2^+9.2624P] where P=(Fo^2^+2Fc^2^)/3'
_refine_ls_weighting_scheme calc
_refine_ls_wR_factor_gt 0.1422
_refine_ls_wR_factor_ref 0.1665
_reflns_number_gt 19148
_reflns_number_total 30729
_reflns_threshold_expression >2\s(I)
_cod_data_source_file ic501905v_si_002.cif
_cod_data_source_block ah054a
_cod_depositor_comments 'Adding full bibliography for 4341335--4341344.cif.'
_cod_original_sg_symbol_H-M 'P 21/n'
_cod_database_code 4341337

loop_
_symmetry_equiv_pos_as_xyz
'x, y, z'
'-x+1/2, y+1/2, -z+1/2'
'-x, -y, -z'
'x-1/2, -y-1/2, z-1/2'

loop_
_atom_site_label
_atom_site_type_symbol
_atom_site_fract_x
_atom_site_fract_y
_atom_site_fract_z
_atom_site_U_iso_or_equiv
_atom_site_adp_type
_atom_site_occupancy
_atom_site_symmetry_multiplicity
_atom_site_calc_flag
_atom_site_refinement_flags
_atom_site_disorder_assembly
_atom_site_disorder_group
P1 P 0.23327(5) 0.222396(15) 0.75517(3) 0.02392(13) Uani 1 1 d . . .
P2 P 0.38818(5) 0.228732(15) 0.69740(3) 0.02575(14) Uani 1 1 d . . .
N1 N 0.36759(15) 0.21205(5) 0.76861(9) 0.0266(4) Uani 1 1 d . . .
N2 N 0.25559(15) 0.21665(5) 0.67795(9) 0.0267(4) Uani 1 1 d . . .
C1 C 0.43597(18) 0.20713(6) 0.82552(11) 0.0252(5) Uani 1 1 d . . .
C2 C 0.54462(19) 0.21290(6) 0.83028(12) 0.0300(6) Uani 1 1 d . . .
C3 C 0.6121(2) 0.20603(7) 0.88593(13) 0.0418(7) Uani 1 1 d . . .
H3 H 0.6855 0.2095 0.8883 0.050 Uiso 1 1 calc R . .
C4 C 0.5744(2) 0.19428(8) 0.93758(14) 0.0501(8) Uani 1 1 d . . .
H4 H 0.6208 0.1901 0.9756 0.060 Uiso 1 1 calc R . .
C5 C 0.4683(2) 0.18871(7) 0.93278(13) 0.0393(7) Uani 1 1 d . . .
H5 H 0.4421 0.1803 0.9680 0.047 Uiso 1 1 calc R . .
C6 C 0.39803(19) 0.19488(6) 0.87822(11) 0.0278(5) Uani 1 1 d . . .
C7 C 0.59216(19) 0.22612(7) 0.77731(11) 0.0316(6) Uani 1 1 d . . .
C8 C 0.60648(19) 0.25825(7) 0.77403(12) 0.0343(6) Uani 1 1 d . . .
C9 C 0.6504(2) 0.27050(8) 0.72442(14) 0.0435(7) Uani 1 1 d . . .
H9 H 0.6574 0.2924 0.7210 0.052 Uiso 1 1 calc R . .
C10 C 0.6839(2) 0.25156(10) 0.68028(14) 0.0518(9) Uani 1 1 d . . .
C11 C 0.6740(2) 0.21979(9) 0.68584(13) 0.0501(9) Uani 1 1 d . . .
H11 H 0.6997 0.2067 0.6562 0.060 Uiso 1 1 calc R . .
C12 C 0.6280(2) 0.20637(8) 0.73320(13) 0.0416(7) Uani 1 1 d . . .
C13 C 0.5776(2) 0.27940(7) 0.82398(13) 0.0442(7) Uani 1 1 d . . .
H13A H 0.5812 0.3010 0.8104 0.066 Uiso 1 1 calc R . .
H13B H 0.6268 0.2763 0.8632 0.066 Uiso 1 1 calc R . .
H13C H 0.5059 0.2747 0.8310 0.066 Uiso 1 1 calc R . .
C14 C 0.7308(3) 0.26559(12) 0.62617(16) 0.0785(14) Uani 1 1 d . . .
H14A H 0.7722 0.2498 0.6083 0.118 Uiso 1 1 calc R . .
H14B H 0.7764 0.2831 0.6417 0.118 Uiso 1 1 calc R . .
H14C H 0.6740 0.2729 0.5936 0.118 Uiso 1 1 calc R . .
C15 C 0.6132(3) 0.17176(9) 0.73618(17) 0.0686(11) Uani 1 1 d . . .
H15A H 0.6468 0.1617 0.7037 0.103 Uiso 1 1 calc R . .
H15B H 0.5378 0.1669 0.7290 0.103 Uiso 1 1 calc R . .
H15C H 0.6453 0.1641 0.7777 0.103 Uiso 1 1 calc R . .
C16 C 0.28517(19) 0.18677(6) 0.87901(11) 0.0284(5) Uani 1 1 d . . .
C17 C 0.2418(2) 0.15959(6) 0.84929(14) 0.0386(7) Uani 1 1 d . . .
C18 C 0.1406(3) 0.15088(7) 0.85785(16) 0.0498(8) Uani 1 1 d . . .
H18A H 0.1110 0.1324 0.8385 0.060 Uiso 1 1 calc R . .
C19 C 0.0824(2) 0.16822(8) 0.89345(16) 0.0501(8) Uani 1 1 d . . .
C20 C 0.1246(2) 0.19549(8) 0.92015(14) 0.0441(7) Uani 1 1 d . . .
H20A H 0.0839 0.2080 0.9434 0.053 Uiso 1 1 calc R . .
C21 C 0.2256(2) 0.20505(7) 0.91374(12) 0.0342(6) Uani 1 1 d . . .
C22 C 0.3024(3) 0.14031(7) 0.80885(16) 0.0544(9) Uani 1 1 d . . .
H22A H 0.2660 0.1205 0.7989 0.082 Uiso 1 1 calc R . .
H22B H 0.3734 0.1364 0.8316 0.082 Uiso 1 1 calc R . .
H22C H 0.3070 0.1515 0.7698 0.082 Uiso 1 1 calc R . .
C23 C -0.0263(3) 0.15722(11) 0.9032(2) 0.0810(14) Uani 1 1 d . . .
H23A H -0.0417 0.1652 0.9433 0.121 Uiso 1 1 calc R . .
H23B H -0.0279 0.1345 0.9038 0.121 Uiso 1 1 calc R . .
H23C H -0.0793 0.1649 0.8688 0.121 Uiso 1 1 calc R . .
C24 C 0.2675(3) 0.23484(7) 0.94473(15) 0.0483(8) Uani 1 1 d . . .
H24A H 0.3042 0.2466 0.9158 0.072 Uiso 1 1 calc R . .
H24B H 0.3167 0.2301 0.9832 0.072 Uiso 1 1 calc R . .
H24C H 0.2090 0.2472 0.9553 0.072 Uiso 1 1 calc R . .
C25 C 0.18851(19) 0.22106(6) 0.61978(11) 0.0259(5) Uani 1 1 d . . .
C26 C 0.07999(19) 0.22725(6) 0.61693(12) 0.0293(5) Uani 1 1 d . . .
C27 C 0.0168(2) 0.23065(7) 0.55885(13) 0.0396(7) Uani 1 1 d . . .
H27 H -0.0562 0.2347 0.5571 0.048 Uiso 1 1 calc R . .
C28 C 0.0572(2) 0.22826(8) 0.50326(13) 0.0451(7) Uani 1 1 d . . .
H28 H 0.0131 0.2311 0.4638 0.054 Uiso 1 1 calc R . .
C29 C 0.1626(2) 0.22163(7) 0.50623(12) 0.0404(7) Uani 1 1 d . . .
H29 H 0.1909 0.2198 0.4683 0.048 Uiso 1 1 calc R . .
C30 C 0.2285(2) 0.21755(6) 0.56348(12) 0.0314(6) Uani 1 1 d . . .
C31 C 0.02858(18) 0.23013(6) 0.67405(12) 0.0280(5) Uani 1 1 d . . .
C32 C 0.00367(19) 0.25974(6) 0.69487(12) 0.0303(6) Uani 1 1 d . . .
C33 C -0.0435(2) 0.26202(7) 0.74836(13) 0.0359(6) Uani 1 1 d . . .
H33 H -0.0586 0.2820 0.7633 0.043 Uiso 1 1 calc R . .
C34 C -0.0691(2) 0.23608(7) 0.78038(13) 0.0379(7) Uani 1 1 d . . .
C35 C -0.0496(2) 0.20712(7) 0.75699(13) 0.0379(6) Uani 1 1 d . . .
H35 H -0.0704 0.1891 0.7774 0.045 Uiso 1 1 calc R . .
C36 C -0.0007(2) 0.20351(6) 0.70468(12) 0.0334(6) Uani 1 1 d . . .
C37 C 0.0241(2) 0.28858(7) 0.65921(15) 0.0413(7) Uani 1 1 d . . .
H37A H 0.0953 0.2877 0.6486 0.062 Uiso 1 1 calc R . .
H37B H 0.0178 0.3069 0.6853 0.062 Uiso 1 1 calc R . .
H37C H -0.0273 0.2899 0.6205 0.062 Uiso 1 1 calc R . .
C38 C -0.1186(2) 0.23945(9) 0.83909(15) 0.0542(9) Uani 1 1 d . . .
H38A H -0.1778 0.2540 0.8310 0.081 Uiso 1 1 calc R . .
H38B H -0.0661 0.2474 0.8735 0.081 Uiso 1 1 calc R . .
H38C H -0.1438 0.2192 0.8509 0.081 Uiso 1 1 calc R . .
C39 C 0.0234(3) 0.17156(7) 0.68263(15) 0.0491(8) Uani 1 1 d . . .
H39A H -0.0082 0.1691 0.6384 0.074 Uiso 1 1 calc R . .
H39B H -0.0057 0.1559 0.7081 0.074 Uiso 1 1 calc R . .
H39C H 0.0999 0.1688 0.6870 0.074 Uiso 1 1 calc R . .
C40 C 0.3397(2) 0.20860(7) 0.55973(11) 0.0336(6) Uani 1 1 d . . .
C41 C 0.3744(2) 0.17798(7) 0.57342(13) 0.0395(7) Uani 1 1 d . . .
C42 C 0.4756(2) 0.16977(8) 0.56448(14) 0.0490(8) Uani 1 1 d . . .
H42 H 0.4998 0.1493 0.5746 0.059 Uiso 1 1 calc R . .
C43 C 0.5420(3) 0.19053(9) 0.54138(15) 0.0543(9) Uani 1 1 d . . .
C44 C 0.5065(3) 0.22058(9) 0.52848(14) 0.0512(8) Uani 1 1 d . . .
H44 H 0.5515 0.2351 0.5129 0.061 Uiso 1 1 calc R . .
C45 C 0.4073(2) 0.23011(7) 0.53763(12) 0.0410(7) Uani 1 1 d . . .
C46 C 0.3036(3) 0.15411(7) 0.59581(16) 0.0517(8) Uani 1 1 d . . .
H46A H 0.2356 0.1540 0.5679 0.078 Uiso 1 1 calc R . .
H46B H 0.2931 0.1592 0.6387 0.078 Uiso 1 1 calc R . .
H46C H 0.3362 0.1336 0.5955 0.078 Uiso 1 1 calc R . .
C47 C 0.6504(3) 0.18069(11) 0.5295(2) 0.0804(13) Uani 1 1 d . . .
H47A H 0.6503 0.1791 0.4841 0.121 Uiso 1 1 calc R . .
H47B H 0.6683 0.1605 0.5492 0.121 Uiso 1 1 calc R . .
H47C H 0.7026 0.1961 0.5476 0.121 Uiso 1 1 calc R . .
C48 C 0.3753(3) 0.26358(8) 0.52440(16) 0.0547(9) Uani 1 1 d . . .
H48A H 0.4372 0.2758 0.5187 0.082 Uiso 1 1 calc R . .
H48B H 0.3451 0.2719 0.5599 0.082 Uiso 1 1 calc R . .
H48C H 0.3228 0.2647 0.4861 0.082 Uiso 1 1 calc R . .
C49 C 0.26769(19) 0.26538(6) 0.75467(11) 0.0269(5) Uani 1 1 d . . .
C50 C 0.34598(19) 0.26913(6) 0.72042(11) 0.0268(5) Uani 1 1 d . . .
S1 S 0.20514(5) 0.291369(16) 0.79854(3) 0.03403(16) Uani 1 1 d . . .
Si1 Si 0.36186(7) 0.37145(2) 0.90916(5) 0.0487(2) Uani 1 1 d . . .
C51 C 0.3109(2) 0.31657(7) 0.83548(14) 0.0405(7) Uani 1 1 d . . .
H51A H 0.3596 0.3047 0.8671 0.049 Uiso 1 1 calc R . .
H51B H 0.3512 0.3245 0.8034 0.049 Uiso 1 1 calc R . .
C52 C 0.2640(2) 0.34344(6) 0.86685(14) 0.0383(6) Uani 1 1 d . . .
H52A H 0.2214 0.3350 0.8973 0.046 Uiso 1 1 calc R . .
H52B H 0.2158 0.3550 0.8344 0.046 Uiso 1 1 calc R . .
C53 C 0.2868(3) 0.40408(7) 0.93713(17) 0.0587(9) Uani 1 1 d . . .
H53A H 0.2401 0.4132 0.9013 0.088 Uiso 1 1 calc R . .
H53B H 0.3359 0.4199 0.9569 0.088 Uiso 1 1 calc R . .
H53C H 0.2446 0.3963 0.9678 0.088 Uiso 1 1 calc R . .
C54 C 0.4466(3) 0.38561(10) 0.8531(3) 0.0948(16) Uani 1 1 d . . .
H54A H 0.4883 0.3683 0.8407 0.142 Uiso 1 1 calc R . .
H54B H 0.4938 0.4018 0.8732 0.142 Uiso 1 1 calc R . .
H54C H 0.4023 0.3942 0.8157 0.142 Uiso 1 1 calc R . .
C55 C 0.4416(4) 0.35147(10) 0.9773(2) 0.111(2) Uani 1 1 d . . .
H55A H 0.4834 0.3350 0.9619 0.166 Uiso 1 1 calc R . .
H55B H 0.3948 0.3424 1.0040 0.166 Uiso 1 1 calc R . .
H55C H 0.4888 0.3665 1.0017 0.166 Uiso 1 1 calc R . .
S2 S 0.40136(5) 0.302349(16) 0.69280(3) 0.03437(16) Uani 1 1 d . . .
Si2 Si 0.20366(7) 0.38588(2) 0.62883(4) 0.0445(2) Uani 1 1 d . . .
C56 C 0.2874(2) 0.32713(7) 0.66974(16) 0.0448(7) Uani 1 1 d . . .
H56A H 0.2384 0.3169 0.6357 0.054 Uiso 1 1 calc R . .
H56B H 0.2501 0.3300 0.7061 0.054 Uiso 1 1 calc R . .
C57 C 0.3191(2) 0.35865(7) 0.64704(16) 0.0455(7) Uani 1 1 d . . .
H57A H 0.3515 0.3558 0.6088 0.055 Uiso 1 1 calc R . .
H57B H 0.3725 0.3681 0.6798 0.055 Uiso 1 1 calc R . .
C58 C 0.1581(4) 0.39637(11) 0.70359(19) 0.0829(13) Uani 1 1 d . . .
H58A H 0.0978 0.4105 0.6947 0.124 Uiso 1 1 calc R . .
H58B H 0.2154 0.4066 0.7316 0.124 Uiso 1 1 calc R . .
H58C H 0.1371 0.3775 0.7239 0.124 Uiso 1 1 calc R . .
C59 C 0.0945(3) 0.36667(8) 0.57677(18) 0.0607(10) Uani 1 1 d . . .
H59A H 0.0343 0.3808 0.5685 0.091 Uiso 1 1 calc R . .
H59B H 0.0739 0.3478 0.5972 0.091 Uiso 1 1 calc R . .
H59C H 0.1174 0.3611 0.5370 0.091 Uiso 1 1 calc R . .
C60 C 0.2433(3) 0.42141(10) 0.5899(2) 0.0967(17) Uani 1 1 d . . .
H60A H 0.2702 0.4156 0.5514 0.145 Uiso 1 1 calc R . .
H60B H 0.2985 0.4322 0.6185 0.145 Uiso 1 1 calc R . .
H60C H 0.1823 0.4351 0.5793 0.145 Uiso 1 1 calc R . .
P3 P 0.81600(5) 0.021655(15) 0.71849(3) 0.02473(14) Uani 1 1 d . . .
P4 P 0.66053(5) 0.027879(14) 0.77555(3) 0.02292(13) Uani 1 1 d . A .
N3 N 0.79743(15) 0.03483(5) 0.79281(9) 0.0255(4) Uani 1 1 d . . .
N4 N 0.68786(15) 0.03716(5) 0.70082(9) 0.0252(4) Uani 1 1 d . . .
C61 C 0.86416(19) 0.03357(6) 0.85138(11) 0.0266(5) Uani 1 1 d . . .
C62 C 0.8273(2) 0.04270(6) 0.90705(12) 0.0298(6) Uani 1 1 d . . .
C63 C 0.8967(2) 0.04302(7) 0.96344(13) 0.0419(7) Uani 1 1 d . . .
H63 H 0.8714 0.0490 1.0007 0.050 Uiso 1 1 calc R . .
C64 C 1.0013(2) 0.03489(8) 0.96725(14) 0.0468(8) Uani 1 1 d . . .
H64 H 1.0475 0.0354 1.0064 0.056 Uiso 1 1 calc R . .
C65 C 1.0371(2) 0.02602(7) 0.91320(13) 0.0400(7) Uani 1 1 d . . .
H65 H 1.1089 0.0204 0.9153 0.048 Uiso 1 1 calc R . .
C66 C 0.97117(19) 0.02508(6) 0.85574(12) 0.0302(6) Uani 1 1 d . . .
C67 C 0.71677(19) 0.05263(6) 0.91035(11) 0.0299(6) Uani 1 1 d . . .
C68 C 0.6517(2) 0.03324(7) 0.93896(12) 0.0351(6) Uani 1 1 d . . .
C69 C 0.5542(2) 0.04428(8) 0.94892(13) 0.0419(7) Uani 1 1 d . . .
H69 H 0.5099 0.0310 0.9683 0.050 Uiso 1 1 calc R . .
C70 C 0.5194(2) 0.07400(8) 0.93152(13) 0.0429(7) Uani 1 1 d . . .
C71 C 0.5843(2) 0.09261(7) 0.90260(14) 0.0422(7) Uani 1 1 d . . .
H71 H 0.5613 0.1129 0.8899 0.051 Uiso 1 1 calc R . .
C72 C 0.6823(2) 0.08269(6) 0.89128(13) 0.0353(6) Uani 1 1 d . . .
C73 C 0.6853(3) 0.00071(8) 0.95974(15) 0.0517(8) Uani 1 1 d . . .
H73A H 0.6229 -0.0123 0.9594 0.078 Uiso 1 1 calc R . .
H73B H 0.7256 0.0014 1.0024 0.078 Uiso 1 1 calc R . .
H73C H 0.7294 -0.0080 0.9309 0.078 Uiso 1 1 calc R . .
C74 C 0.4143(2) 0.08558(9) 0.94504(17) 0.0595(10) Uani 1 1 d . . .
H74A H 0.4116 0.1083 0.9413 0.089 Uiso 1 1 calc R . .
H74B H 0.4057 0.0795 0.9878 0.089 Uiso 1 1 calc R . .
H74C H 0.3575 0.0764 0.9148 0.089 Uiso 1 1 calc R . .
C75 C 0.7499(3) 0.10410(7) 0.85978(18) 0.0556(9) Uani 1 1 d . . .
H75A H 0.7486 0.0975 0.8161 0.083 Uiso 1 1 calc R . .
H75B H 0.8224 0.1034 0.8823 0.083 Uiso 1 1 calc R . .
H75C H 0.7228 0.1254 0.8604 0.083 Uiso 1 1 calc R . .
C76 C 1.01738(18) 0.01409(6) 0.80019(12) 0.0296(6) Uani 1 1 d . . .
C77 C 1.0586(2) 0.03540(7) 0.76127(13) 0.0364(6) Uani 1 1 d . . .
C78 C 1.1036(2) 0.02430(8) 0.71139(13) 0.0429(7) Uani 1 1 d . . .
H78 H 1.1326 0.0386 0.6852 0.051 Uiso 1 1 calc R . .
C79 C 1.1072(2) -0.00725(8) 0.69887(14) 0.0461(8) Uani 1 1 d . . .
C80 C 1.0701(2) -0.02790(7) 0.73910(14) 0.0419(7) Uani 1 1 d . . .
H80 H 1.0741 -0.0495 0.7312 0.050 Uiso 1 1 calc R . .
C81 C 1.02727(19) -0.01799(6) 0.79070(13) 0.0328(6) Uani 1 1 d . . .
C82 C 1.0524(3) 0.06987(7) 0.77323(16) 0.0560(9) Uani 1 1 d . . .
H82A H 1.0890 0.0812 0.7437 0.084 Uiso 1 1 calc R . .
H82B H 1.0856 0.0745 0.8165 0.084 Uiso 1 1 calc R . .
H82C H 0.9784 0.0763 0.7673 0.084 Uiso 1 1 calc R . .
C83 C 1.1513(3) -0.01868(11) 0.64164(16) 0.0700(12) Uani 1 1 d . . .
H83A H 1.0933 -0.0243 0.6083 0.105 Uiso 1 1 calc R . .
H83B H 1.1959 -0.0369 0.6532 0.105 Uiso 1 1 calc R . .
H83C H 1.1933 -0.0022 0.6265 0.105 Uiso 1 1 calc R . .
C84 C 0.9933(2) -0.04117(7) 0.83592(15) 0.0460(7) Uani 1 1 d . . .
H84A H 0.9971 -0.0622 0.8190 0.069 Uiso 1 1 calc R . .
H84B H 0.9207 -0.0367 0.8416 0.069 Uiso 1 1 calc R . .
H84C H 1.0398 -0.0397 0.8766 0.069 Uiso 1 1 calc R . .
C85 C 0.62236(19) 0.03823(6) 0.64158(11) 0.0253(5) Uani 1 1 d . . .
C86 C 0.6666(2) 0.04508(6) 0.58731(12) 0.0315(6) Uani 1 1 d . . .
C87 C 0.6020(2) 0.04628(8) 0.52945(13) 0.0457(8) Uani 1 1 d . . .
H87 H 0.6323 0.0503 0.4929 0.055 Uiso 1 1 calc R . .
C88 C 0.4943(2) 0.04179(8) 0.52328(14) 0.0526(9) Uani 1 1 d . . .
H88 H 0.4512 0.0425 0.4831 0.063 Uiso 1 1 calc R . .
C89 C 0.4511(2) 0.03626(8) 0.57663(13) 0.0450(7) Uani 1 1 d . . .
H89 H 0.3771 0.0337 0.5730 0.054 Uiso 1 1 calc R . .
C90 C 0.5126(2) 0.03432(6) 0.63560(12) 0.0294(5) Uani 1 1 d . . .
C91 C 0.7809(2) 0.05227(6) 0.58849(11) 0.0303(6) Uani 1 1 d . . .
C92 C 0.8445(2) 0.03134(7) 0.56164(13) 0.0375(6) Uani 1 1 d . . .
C93 C 0.9473(2) 0.03970(7) 0.55740(14) 0.0447(7) Uani 1 1 d . . .
H93 H 0.9903 0.0255 0.5394 0.054 Uiso 1 1 calc R . .
C94 C 0.9890(2) 0.06818(8) 0.57866(15) 0.0461(8) Uani 1 1 d . . .
C95 C 0.9260(2) 0.08817(7) 0.60591(14) 0.0429(7) Uani 1 1 d . . .
H95 H 0.9544 0.1075 0.6217 0.051 Uiso 1 1 calc R . .
C96 C 0.8218(2) 0.08105(6) 0.61112(13) 0.0360(6) Uani 1 1 d . . .
C97 C 0.8056(3) -0.00047(7) 0.53928(16) 0.0534(8) Uani 1 1 d . . .
H97A H 0.7593 0.0014 0.4986 0.080 Uiso 1 1 calc R . .
H97B H 0.7663 -0.0097 0.5701 0.080 Uiso 1 1 calc R . .
H97C H 0.8657 -0.0137 0.5347 0.080 Uiso 1 1 calc R . .
C98 C 1.1005(3) 0.07718(10) 0.5712(2) 0.0706(11) Uani 1 1 d . . .
H98A H 1.1466 0.0590 0.5791 0.106 Uiso 1 1 calc R . .
H98B H 1.1259 0.0936 0.6014 0.106 Uiso 1 1 calc R . .
H98C H 1.1010 0.0847 0.5283 0.106 Uiso 1 1 calc R . .
C99 C 0.7562(3) 0.10398(7) 0.64002(17) 0.0533(8) Uani 1 1 d . . .
H99A H 0.7925 0.1240 0.6449 0.080 Uiso 1 1 calc R . .
H99B H 0.7450 0.0964 0.6813 0.080 Uiso 1 1 calc R . .
H99C H 0.6880 0.1065 0.6127 0.080 Uiso 1 1 calc R . .
C100 C 0.45867(18) 0.02839(6) 0.69058(11) 0.0261(5) Uani 1 1 d . . .
C101 C 0.43450(19) 0.05324(6) 0.72833(12) 0.0314(6) Uani 1 1 d . . .
C102 C 0.38415(19) 0.04688(7) 0.77921(12) 0.0331(6) Uani 1 1 d . . .
H102 H 0.3672 0.0636 0.8046 0.040 Uiso 1 1 calc R . .
C103 C 0.35807(19) 0.01708(7) 0.79404(12) 0.0333(6) Uani 1 1 d . . .
C104 C 0.37980(19) -0.00712(6) 0.75547(13) 0.0334(6) Uani 1 1 d . . .
H104 H 0.3612 -0.0277 0.7651 0.040 Uiso 1 1 calc R . .
C105 C 0.42807(18) -0.00194(6) 0.70322(12) 0.0275(5) Uani 1 1 d . . .
C106 C 0.4671(3) 0.08600(7) 0.71580(16) 0.0483(8) Uani 1 1 d . . .
H10A H 0.4422 0.0913 0.6716 0.073 Uiso 1 1 calc R . .
H10B H 0.5440 0.0876 0.7246 0.073 Uiso 1 1 calc R . .
H10C H 0.4362 0.1004 0.7430 0.073 Uiso 1 1 calc R . .
C107 C 0.3074(2) 0.01036(8) 0.85111(14) 0.0492(8) Uani 1 1 d . . .
H10D H 0.2819 0.0298 0.8670 0.074 Uiso 1 1 calc R . .
H10E H 0.3593 0.0009 0.8839 0.074 Uiso 1 1 calc R . .
H10F H 0.2482 -0.0039 0.8395 0.074 Uiso 1 1 calc R . .
C108 C 0.4456(2) -0.02873(7) 0.66098(14) 0.0392(7) Uani 1 1 d . . .
H10G H 0.3952 -0.0274 0.6218 0.059 Uiso 1 1 calc R . .
H10H H 0.4354 -0.0484 0.6823 0.059 Uiso 1 1 calc R . .
H10I H 0.5174 -0.0278 0.6515 0.059 Uiso 1 1 calc R . .
C109 C 0.76201(18) -0.01876(6) 0.73173(11) 0.0255(5) Uani 1 1 d . A .
C110 C 0.68403(19) -0.01539(6) 0.76566(12) 0.0266(5) Uani 1 1 d . . .
S3 S 0.81345(5) -0.051064(16) 0.69842(3) 0.03519(16) Uani 1 1 d . . .
Si3 Si 0.62111(7) -0.13499(2) 0.63273(5) 0.0519(2) Uani 1 1 d . A .
C111 C 0.6994(2) -0.07558(7) 0.67314(16) 0.0438(7) Uani 1 1 d . A .
H11A H 0.6591 -0.0782 0.7082 0.053 Uiso 1 1 calc R . .
H11B H 0.6530 -0.0655 0.6377 0.053 Uiso 1 1 calc R . .
C112 C 0.7339(2) -0.10718(7) 0.65253(16) 0.0452(7) Uani 1 1 d . . .
H11C H 0.7860 -0.1161 0.6867 0.054 Uiso 1 1 calc R A .
H11D H 0.7689 -0.1045 0.6152 0.054 Uiso 1 1 calc R . .
C113 C 0.6716(3) -0.17155(8) 0.6028(2) 0.0785(13) Uani 1 1 d . . .
H11E H 0.6124 -0.1853 0.5871 0.118 Uiso 1 1 calc R A .
H11F H 0.7184 -0.1819 0.6369 0.118 Uiso 1 1 calc R . .
H11G H 0.7106 -0.1667 0.5685 0.118 Uiso 1 1 calc R . .
C114 C 0.5190(3) -0.11686(9) 0.5731(2) 0.0825(14) Uani 1 1 d . . .
H11H H 0.5498 -0.1114 0.5358 0.124 Uiso 1 1 calc R A .
H11I H 0.4921 -0.0981 0.5908 0.124 Uiso 1 1 calc R . .
H11J H 0.4611 -0.1316 0.5612 0.124 Uiso 1 1 calc R . .
C115 C 0.5628(4) -0.14304(11) 0.7048(2) 0.0914(14) Uani 1 1 d . . .
H11K H 0.5396 -0.1235 0.7215 0.137 Uiso 1 1 calc R A .
H11L H 0.6157 -0.1529 0.7365 0.137 Uiso 1 1 calc R . .
H11M H 0.5024 -0.1570 0.6943 0.137 Uiso 1 1 calc R . .
S4A S 0.61458(5) -0.042694(16) 0.80328(4) 0.0310(2) Uani 0.9638(17) 1 d PD A 1
Si4A Si 0.77563(8) -0.12439(2) 0.90625(6) 0.0511(3) Uani 0.9638(17) 1 d PD A 1
C116 C 0.7195(2) -0.06879(7) 0.83801(16) 0.0390(7) Uani 0.9638(17) 1 d PD A 1
H11N H 0.7568 -0.0769 0.8047 0.047 Uiso 0.9638(17) 1 calc PR A 1
H11O H 0.7708 -0.0573 0.8687 0.047 Uiso 0.9638(17) 1 calc PR A 1
C117 C 0.6737(3) -0.09573(7) 0.87096(15) 0.0394(7) Uani 0.9638(17) 1 d PD A 1
H11P H 0.6204 -0.1066 0.8402 0.047 Uiso 0.9638(17) 1 calc PR A 1
H11Q H 0.6375 -0.0873 0.9046 0.047 Uiso 0.9638(17) 1 calc PR A 1
C118 C 0.8767(5) -0.10490(13) 0.9630(3) 0.147(3) Uani 0.9638(17) 1 d PD A 1
H11R H 0.9066 -0.0875 0.9423 0.221 Uiso 0.9638(17) 1 calc PR A 1
H11S H 0.9326 -0.1197 0.9787 0.221 Uiso 0.9638(17) 1 calc PR A 1
H11T H 0.8449 -0.0970 0.9983 0.221 Uiso 0.9638(17) 1 calc PR A 1
C119 C 0.8406(4) -0.14086(11) 0.8423(3) 0.0916(17) Uani 0.9638(17) 1 d PD A 1
H11U H 0.7892 -0.1528 0.8133 0.137 Uiso 0.9638(17) 1 calc PR A 1
H11V H 0.8984 -0.1545 0.8606 0.137 Uiso 0.9638(17) 1 calc PR A 1
H11W H 0.8684 -0.1239 0.8194 0.137 Uiso 0.9638(17) 1 calc PR A 1
C120 C 0.7093(5) -0.15517(11) 0.9458(3) 0.0617(11) Uani 0.9638(17) 1 d PD A 1
H12A H 0.6551 -0.1652 0.9151 0.093 Uiso 0.9638(17) 1 calc PR A 1
H12B H 0.6765 -0.1459 0.9794 0.093 Uiso 0.9638(17) 1 calc PR A 1
H12C H 0.7612 -0.1707 0.9638 0.093 Uiso 0.9638(17) 1 calc PR A 1
S4B S 0.6472(15) -0.0320(5) 0.8358(11) 0.0310(2) Uani 0.0362(17) 1 d PD A 2
Si4B Si 0.790(2) -0.1164(7) 0.9376(17) 0.0511(3) Uani 0.0362(17) 1 d PD A 2
C216 C 0.743(5) -0.0585(14) 0.877(4) 0.0390(7) Uani 0.0362(17) 1 d PD A 2
H21N H 0.7972 -0.0630 0.8502 0.047 Uiso 0.0362(17) 1 calc PR A 2
H21O H 0.7792 -0.0484 0.9159 0.047 Uiso 0.0362(17) 1 calc PR A 2
C217 C 0.695(5) -0.0886(14) 0.894(4) 0.0394(7) Uani 0.0362(17) 1 d PD A 2
H21P H 0.6604 -0.0987 0.8548 0.047 Uiso 0.0362(17) 1 calc PR A 2
H21Q H 0.6404 -0.0839 0.9199 0.047 Uiso 0.0362(17) 1 calc PR A 2
C218 C 0.856(11) -0.102(3) 1.012(4) 0.147(3) Uani 0.0362(17) 1 d PD A 2
H21R H 0.9201 -0.0913 1.0065 0.177 Uiso 0.0362(17) 1 calc PR A 2
H21S H 0.8733 -0.1197 1.0412 0.177 Uiso 0.0362(17) 1 calc PR A 2
H21T H 0.8088 -0.0879 1.0299 0.177 Uiso 0.0362(17) 1 calc PR A 2
C219 C 0.889(9) -0.130(3) 0.888(5) 0.0916(17) Uani 0.0362(17) 1 d PD A 2
H21U H 0.9002 -0.1528 0.8942 0.137 Uiso 0.0362(17) 1 calc PR A 2
H21V H 0.9557 -0.1194 0.9003 0.137 Uiso 0.0362(17) 1 calc PR A 2
H21W H 0.8622 -0.1263 0.8435 0.137 Uiso 0.0362(17) 1 calc PR A 2
C220 C 0.712(11) -0.152(2) 0.951(9) 0.0617(11) Uani 0.0362(17) 1 d PD A 2
H22D H 0.6693 -0.1586 0.9109 0.093 Uiso 0.0362(17) 1 calc PR A 2
H22E H 0.6656 -0.1476 0.9815 0.093 Uiso 0.0362(17) 1 calc PR A 2
H22F H 0.7601 -0.1691 0.9667 0.093 Uiso 0.0362(17) 1 calc PR A 2

loop_
_atom_site_aniso_label
_atom_site_aniso_U_11
_atom_site_aniso_U_22
_atom_site_aniso_U_33
_atom_site_aniso_U_23
_atom_site_aniso_U_13
_atom_site_aniso_U_12
P1 0.0202(3) 0.0303(3) 0.0211(3) 0.0002(2) 0.0029(2) -0.0001(2)
P2 0.0221(3) 0.0353(4) 0.0198(3) 0.0009(3) 0.0032(2) 0.0033(3)
N1 0.0206(10) 0.0398(12) 0.0192(10) 0.0040(8) 0.0028(8) 0.0025(9)
N2 0.0215(10) 0.0389(12) 0.0195(10) -0.0025(8) 0.0028(8) 0.0010(9)
C1 0.0232(12) 0.0309(13) 0.0205(12) 0.0031(10) 0.0005(10) 0.0006(10)
C2 0.0233(12) 0.0439(15) 0.0226(13) 0.0051(11) 0.0028(10) -0.0025(11)
C3 0.0244(13) 0.070(2) 0.0286(15) 0.0167(13) -0.0032(11) -0.0078(13)
C4 0.0352(16) 0.083(2) 0.0291(15) 0.0234(15) -0.0053(13) -0.0102(16)
C5 0.0326(14) 0.0587(19) 0.0255(14) 0.0157(12) 0.0012(12) -0.0104(13)
C6 0.0281(13) 0.0336(14) 0.0210(12) 0.0032(10) 0.0021(10) -0.0037(10)
C7 0.0180(11) 0.0552(18) 0.0211(12) 0.0077(11) 0.0016(10) 0.0019(11)
C8 0.0187(12) 0.0584(18) 0.0242(13) 0.0070(12) -0.0016(10) -0.0054(12)
C9 0.0256(14) 0.070(2) 0.0332(16) 0.0150(14) 0.0004(12) -0.0118(14)
C10 0.0211(14) 0.104(3) 0.0299(16) 0.0221(17) 0.0025(12) -0.0055(16)
C11 0.0269(14) 0.098(3) 0.0265(15) 0.0038(16) 0.0074(12) 0.0174(16)
C12 0.0295(14) 0.066(2) 0.0286(15) 0.0064(13) 0.0039(12) 0.0125(14)
C13 0.0449(17) 0.0527(19) 0.0319(15) 0.0013(13) -0.0030(13) -0.0070(14)
C14 0.0407(19) 0.158(4) 0.0381(19) 0.032(2) 0.0108(16) -0.017(2)
C15 0.091(3) 0.064(2) 0.050(2) 0.0006(17) 0.010(2) 0.028(2)
C16 0.0287(13) 0.0333(14) 0.0219(12) 0.0093(10) 0.0004(10) -0.0058(11)
C17 0.0404(16) 0.0324(15) 0.0402(16) 0.0075(12) -0.0021(13) -0.0041(12)
C18 0.0475(18) 0.0393(17) 0.057(2) 0.0116(15) -0.0079(16) -0.0210(14)
C19 0.0299(15) 0.061(2) 0.058(2) 0.0247(17) 0.0016(15) -0.0096(15)
C20 0.0342(15) 0.062(2) 0.0375(17) 0.0109(14) 0.0089(13) -0.0010(14)
C21 0.0313(14) 0.0473(16) 0.0235(13) 0.0077(11) 0.0031(11) -0.0037(12)
C22 0.066(2) 0.0320(16) 0.063(2) -0.0065(15) 0.0028(18) -0.0030(15)
C23 0.0374(19) 0.105(3) 0.099(3) 0.043(3) 0.005(2) -0.028(2)
C24 0.0514(19) 0.057(2) 0.0385(17) -0.0115(14) 0.0134(15) -0.0049(15)
C25 0.0268(12) 0.0288(13) 0.0211(12) -0.0002(9) 0.0005(10) 0.0007(10)
C26 0.0264(13) 0.0349(14) 0.0253(13) 0.0008(10) -0.0003(10) 0.0023(11)
C27 0.0298(14) 0.0527(18) 0.0338(15) 0.0048(13) -0.0030(12) 0.0070(13)
C28 0.0422(17) 0.065(2) 0.0249(15) 0.0050(13) -0.0057(13) 0.0090(15)
C29 0.0443(16) 0.0581(19) 0.0180(13) 0.0000(12) 0.0030(12) 0.0078(14)
C30 0.0340(14) 0.0365(15) 0.0225(13) -0.0010(10) 0.0009(11) 0.0033(11)
C31 0.0190(11) 0.0365(14) 0.0264(13) 0.0001(10) -0.0026(10) 0.0012(10)
C32 0.0193(12) 0.0379(15) 0.0331(14) 0.0027(11) 0.0021(10) 0.0009(10)
C33 0.0218(13) 0.0457(17) 0.0403(16) -0.0048(13) 0.0053(11) 0.0068(11)
C34 0.0193(12) 0.0584(19) 0.0357(15) 0.0037(13) 0.0036(11) 0.0001(12)
C35 0.0256(13) 0.0495(18) 0.0370(16) 0.0074(13) 0.0003(12) -0.0074(12)
C36 0.0262(13) 0.0415(16) 0.0299(14) 0.0010(11) -0.0029(11) -0.0043(11)
C37 0.0355(15) 0.0404(17) 0.0482(18) 0.0057(13) 0.0069(13) 0.0028(13)
C38 0.0371(17) 0.083(3) 0.0459(19) 0.0070(17) 0.0175(15) 0.0079(16)
C39 0.061(2) 0.0381(17) 0.0471(19) -0.0023(14) 0.0040(16) -0.0050(15)
C40 0.0356(14) 0.0487(17) 0.0168(12) -0.0046(11) 0.0050(11) 0.0049(12)
C41 0.0403(16) 0.0526(18) 0.0253(14) -0.0061(12) 0.0045(12) 0.0088(13)
C42 0.0470(18) 0.064(2) 0.0357(17) -0.0077(14) 0.0068(14) 0.0189(16)
C43 0.0401(17) 0.087(3) 0.0373(17) -0.0178(17) 0.0110(14) 0.0079(18)
C44 0.0448(18) 0.077(2) 0.0345(17) -0.0082(16) 0.0163(14) -0.0073(17)
C45 0.0437(16) 0.0585(19) 0.0218(13) -0.0058(12) 0.0087(12) -0.0015(14)
C46 0.062(2) 0.0413(18) 0.054(2) 0.0007(14) 0.0137(17) 0.0102(15)
C47 0.050(2) 0.122(4) 0.073(3) -0.029(3) 0.024(2) 0.014(2)
C48 0.065(2) 0.059(2) 0.0430(19) 0.0034(15) 0.0184(17) -0.0097(17)
C49 0.0258(12) 0.0299(13) 0.0245(13) -0.0033(10) 0.0024(10) -0.0007(10)
C50 0.0218(12) 0.0329(14) 0.0249(13) 0.0012(10) 0.0015(10) -0.0017(10)
S1 0.0307(3) 0.0359(4) 0.0373(4) -0.0098(3) 0.0108(3) -0.0012(3)
Si1 0.0490(5) 0.0372(5) 0.0563(6) -0.0132(4) -0.0022(4) -0.0016(4)
C51 0.0328(15) 0.0435(17) 0.0452(17) -0.0178(13) 0.0066(13) -0.0041(12)
C52 0.0408(16) 0.0366(16) 0.0402(16) -0.0097(12) 0.0151(13) -0.0030(12)
C53 0.073(2) 0.0423(19) 0.058(2) -0.0172(16) 0.0041(19) -0.0033(17)
C54 0.071(3) 0.066(3) 0.157(5) -0.026(3) 0.046(3) -0.024(2)
C55 0.134(4) 0.061(3) 0.109(4) -0.022(3) -0.064(3) 0.025(3)
S2 0.0282(3) 0.0371(4) 0.0387(4) 0.0073(3) 0.0081(3) -0.0018(3)
Si2 0.0398(5) 0.0378(5) 0.0532(5) 0.0169(4) -0.0005(4) -0.0032(4)
C56 0.0303(15) 0.0419(17) 0.060(2) 0.0186(14) 0.0026(14) -0.0003(12)
C57 0.0352(16) 0.0439(17) 0.057(2) 0.0170(14) 0.0078(14) -0.0025(13)
C58 0.086(3) 0.092(3) 0.069(3) -0.003(2) 0.009(2) 0.038(3)
C59 0.053(2) 0.049(2) 0.074(3) 0.0056(17) -0.0076(18) 0.0011(16)
C60 0.072(3) 0.070(3) 0.137(4) 0.061(3) -0.017(3) -0.021(2)
P3 0.0212(3) 0.0304(3) 0.0231(3) -0.0001(2) 0.0052(3) -0.0014(2)
P4 0.0187(3) 0.0270(3) 0.0233(3) -0.0006(2) 0.0041(2) 0.0012(2)
N3 0.0195(10) 0.0351(12) 0.0221(10) -0.0024(8) 0.0042(8) 0.0004(8)
N4 0.0186(10) 0.0330(11) 0.0243(10) 0.0049(8) 0.0047(8) 0.0004(8)
C61 0.0235(12) 0.0308(13) 0.0256(13) -0.0036(10) 0.0040(10) -0.0015(10)
C62 0.0261(13) 0.0391(15) 0.0240(13) -0.0055(10) 0.0033(10) 0.0017(11)
C63 0.0352(15) 0.066(2) 0.0243(14) -0.0100(13) 0.0052(12) 0.0074(14)
C64 0.0333(15) 0.078(2) 0.0266(15) -0.0083(14) -0.0032(12) 0.0073(15)
C65 0.0252(13) 0.0621(19) 0.0316(15) -0.0035(13) 0.0015(12) 0.0089(13)
C66 0.0241(12) 0.0390(15) 0.0274(13) -0.0024(11) 0.0031(10) 0.0020(11)
C67 0.0240(12) 0.0450(16) 0.0209(12) -0.0095(11) 0.0039(10) 0.0015(11)
C68 0.0321(14) 0.0503(17) 0.0233(13) -0.0063(11) 0.0059(11) -0.0002(12)
C69 0.0332(15) 0.066(2) 0.0284(15) -0.0080(13) 0.0102(12) -0.0052(14)
C70 0.0262(14) 0.070(2) 0.0320(15) -0.0189(14) 0.0024(12) 0.0045(14)
C71 0.0346(15) 0.0490(18) 0.0415(17) -0.0121(13) 0.0022(13) 0.0097(13)
C72 0.0294(14) 0.0397(16) 0.0364(15) -0.0113(12) 0.0038(12) -0.0008(12)
C73 0.055(2) 0.060(2) 0.0418(18) 0.0081(15) 0.0135(16) -0.0002(16)
C74 0.0344(17) 0.090(3) 0.056(2) -0.0251(19) 0.0124(15) 0.0115(17)
C75 0.0445(18) 0.0426(18) 0.082(3) -0.0009(17) 0.0188(18) -0.0022(15)
C76 0.0168(11) 0.0461(16) 0.0253(13) -0.0036(11) 0.0019(10) 0.0026(11)
C77 0.0278(13) 0.0484(17) 0.0330(15) -0.0029(12) 0.0052(12) -0.0055(12)
C78 0.0235(13) 0.073(2) 0.0337(15) 0.0014(14) 0.0080(12) -0.0056(14)
C79 0.0259(14) 0.078(2) 0.0344(16) -0.0165(15) 0.0040(12) 0.0062(14)
C80 0.0259(14) 0.0528(18) 0.0454(17) -0.0154(14) 0.0003(13) 0.0111(13)
C81 0.0180(12) 0.0442(16) 0.0344(15) -0.0026(12) -0.0012(11) 0.0051(11)
C82 0.067(2) 0.047(2) 0.055(2) -0.0028(15) 0.0111(18) -0.0132(17)
C83 0.047(2) 0.123(3) 0.043(2) -0.026(2) 0.0152(17) 0.016(2)
C84 0.0397(17) 0.0465(18) 0.0489(19) 0.0054(14) -0.0019(14) 0.0013(14)
C85 0.0255(12) 0.0276(13) 0.0223(12) -0.0002(9) 0.0028(10) -0.0009(10)
C86 0.0324(14) 0.0348(14) 0.0275(13) 0.0026(11) 0.0054(11) -0.0027(11)
C87 0.0434(17) 0.070(2) 0.0236(14) 0.0105(13) 0.0037(13) -0.0070(15)
C88 0.0422(17) 0.084(2) 0.0277(16) 0.0094(15) -0.0059(13) -0.0096(17)
C89 0.0292(15) 0.070(2) 0.0336(16) 0.0045(14) -0.0015(12) -0.0066(14)
C90 0.0261(12) 0.0359(14) 0.0261(13) 0.0007(10) 0.0037(10) -0.0020(11)
C91 0.0336(14) 0.0356(14) 0.0227(13) 0.0062(10) 0.0075(11) -0.0028(11)
C92 0.0426(16) 0.0441(17) 0.0285(14) 0.0039(12) 0.0140(13) -0.0034(13)
C93 0.0441(17) 0.0518(19) 0.0432(17) 0.0066(14) 0.0220(14) 0.0040(14)
C94 0.0346(15) 0.058(2) 0.0478(18) 0.0192(15) 0.0123(14) -0.0028(14)
C95 0.0423(17) 0.0422(17) 0.0442(17) 0.0096(13) 0.0070(14) -0.0140(14)
C96 0.0406(15) 0.0354(15) 0.0328(15) 0.0088(11) 0.0085(12) -0.0034(12)
C97 0.063(2) 0.0492(19) 0.052(2) -0.0130(15) 0.0246(17) -0.0055(16)
C98 0.0407(19) 0.088(3) 0.087(3) 0.026(2) 0.0224(19) -0.0122(19)
C99 0.059(2) 0.0346(17) 0.070(2) -0.0013(15) 0.0221(18) -0.0055(15)
C100 0.0158(11) 0.0358(14) 0.0257(13) 0.0001(10) -0.0001(9) 0.0005(10)
C101 0.0221(12) 0.0356(15) 0.0346(14) -0.0005(11) -0.0016(11) 0.0058(10)
C102 0.0215(12) 0.0455(16) 0.0321(14) -0.0088(12) 0.0033(11) 0.0069(11)
C103 0.0179(12) 0.0523(17) 0.0300(14) -0.0031(12) 0.0050(10) -0.0016(11)
C104 0.0231(12) 0.0400(15) 0.0365(15) 0.0031(12) 0.0029(11) -0.0052(11)
C105 0.0162(11) 0.0355(14) 0.0297(13) -0.0038(10) 0.0005(10) 0.0006(10)
C106 0.0546(19) 0.0361(17) 0.055(2) 0.0009(14) 0.0119(16) 0.0063(14)
C107 0.0351(16) 0.075(2) 0.0402(17) -0.0022(15) 0.0153(14) -0.0090(15)
C108 0.0351(15) 0.0413(16) 0.0406(16) -0.0089(12) 0.0045(13) -0.0014(12)
C109 0.0212(11) 0.0289(13) 0.0258(12) 0.0010(10) 0.0019(10) 0.0014(10)
C110 0.0251(12) 0.0253(13) 0.0297(13) 0.0039(10) 0.0051(10) -0.0010(10)
S3 0.0303(3) 0.0330(4) 0.0435(4) -0.0097(3) 0.0098(3) 0.0014(3)
Si3 0.0468(5) 0.0354(5) 0.0695(6) -0.0189(4) -0.0029(5) 0.0013(4)
C111 0.0294(14) 0.0385(16) 0.061(2) -0.0172(14) 0.0002(14) -0.0003(12)
C112 0.0381(16) 0.0396(17) 0.058(2) -0.0157(14) 0.0068(14) 0.0039(13)
C113 0.090(3) 0.045(2) 0.087(3) -0.028(2) -0.025(2) 0.020(2)
C114 0.063(2) 0.053(2) 0.116(4) -0.016(2) -0.032(2) 0.0082(19)
C115 0.083(3) 0.084(3) 0.111(4) -0.013(3) 0.025(3) -0.029(3)
S4A 0.0264(3) 0.0295(4) 0.0387(4) 0.0088(3) 0.0100(3) -0.0014(3)
Si4A 0.0454(5) 0.0394(5) 0.0645(7) 0.0221(5) -0.0034(5) -0.0011(4)
C116 0.0291(15) 0.0388(17) 0.0491(19) 0.0177(14) 0.0060(14) 0.0019(12)
C117 0.0429(18) 0.0347(17) 0.0422(19) 0.0130(13) 0.0116(14) 0.0000(13)
C118 0.145(5) 0.087(4) 0.167(6) 0.058(4) -0.102(5) -0.047(4)
C119 0.080(3) 0.079(3) 0.128(4) 0.046(3) 0.051(3) 0.040(3)
C120 0.077(3) 0.042(2) 0.068(3) 0.0222(19) 0.017(2) 0.0046(18)
S4B 0.0264(3) 0.0295(4) 0.0387(4) 0.0088(3) 0.0100(3) -0.0014(3)
Si4B 0.0454(5) 0.0394(5) 0.0645(7) 0.0221(5) -0.0034(5) -0.0011(4)
C216 0.0291(15) 0.0388(17) 0.0491(19) 0.0177(14) 0.0060(14) 0.0019(12)
C217 0.0429(18) 0.0347(17) 0.0422(19) 0.0130(13) 0.0116(14) 0.0000(13)
C218 0.145(5) 0.087(4) 0.167(6) 0.058(4) -0.102(5) -0.047(4)
C219 0.080(3) 0.079(3) 0.128(4) 0.046(3) 0.051(3) 0.040(3)
C220 0.077(3) 0.042(2) 0.068(3) 0.0222(19) 0.017(2) 0.0046(18)

loop_
_atom_type_symbol
_atom_type_description
_atom_type_scat_dispersion_real
_atom_type_scat_dispersion_imag
_atom_type_scat_source
C C 0.0033 0.0016 'International Tables Vol C Tables 4.2.6.8 and 6.1.1.4'
H H 0.0000 0.0000 'International Tables Vol C Tables 4.2.6.8 and 6.1.1.4'
N N 0.0061 0.0033 'International Tables Vol C Tables 4.2.6.8 and 6.1.1.4'
Si Si 0.0817 0.0704 'International Tables Vol C Tables 4.2.6.8 and 6.1.1.4'
P P 0.1023 0.0942 'International Tables Vol C Tables 4.2.6.8 and 6.1.1.4'
S S 0.1246 0.1234 'International Tables Vol C Tables 4.2.6.8 and 6.1.1.4'

loop_
_geom_angle_atom_site_label_1
_geom_angle_atom_site_label_2
_geom_angle_atom_site_label_3
_geom_angle
N2 P1 N1 79.24(9)
N2 P1 C49 93.32(10)
N1 P1 C49 91.35(10)
N2 P1 P2 44.33(7)
N1 P1 P2 43.79(7)
C49 P1 P2 71.92(8)
N1 P2 N2 79.07(10)
N1 P2 C50 93.24(10)
N2 P2 C50 91.44(10)
N1 P2 P1 44.17(7)
N2 P2 P1 43.75(7)
C50 P2 P1 72.00(8)
C1 N1 P2 131.57(17)
C1 N1 P1 129.86(16)
P2 N1 P1 92.04(9)
C25 N2 P1 130.69(17)
C25 N2 P2 126.73(17)
P1 N2 P2 91.92(10)
N1 C1 C2 120.8(2)
N1 C1 C6 120.6(2)
C2 C1 C6 118.5(2)
C3 C2 C1 120.0(2)
C3 C2 C7 117.6(2)
C1 C2 C7 122.5(2)
C4 C3 C2 121.3(3)
C4 C3 H3 119.4
C2 C3 H3 119.4
C5 C4 C3 118.6(3)
C5 C4 H4 120.7
C3 C4 H4 120.7
C4 C5 C6 122.3(2)
C4 C5 H5 118.9
C6 C5 H5 118.9
C5 C6 C1 119.4(2)
C5 C6 C16 116.5(2)
C1 C6 C16 124.0(2)
C8 C7 C12 120.2(2)
C8 C7 C2 119.3(2)
C12 C7 C2 120.3(3)
C9 C8 C7 119.1(3)
C9 C8 C13 119.9(3)
C7 C8 C13 120.9(2)
C10 C9 C8 121.2(3)
C10 C9 H9 119.4
C8 C9 H9 119.4
C9 C10 C11 119.0(3)
C9 C10 C14 120.1(4)
C11 C10 C14 120.9(4)
C10 C11 C12 122.2(3)
C10 C11 H11 118.9
C12 C11 H11 118.9
C11 C12 C7 118.1(3)
C11 C12 C15 121.1(3)
C7 C12 C15 120.8(3)
C8 C13 H13A 109.5
C8 C13 H13B 109.5
H13A C13 H13B 109.5
C8 C13 H13C 109.5
H13A C13 H13C 109.5
H13B C13 H13C 109.5
C10 C14 H14A 109.5
C10 C14 H14B 109.5
H14A C14 H14B 109.5
C10 C14 H14C 109.5
H14A C14 H14C 109.5
H14B C14 H14C 109.5
C12 C15 H15A 109.5
C12 C15 H15B 109.5
H15A C15 H15B 109.5
C12 C15 H15C 109.5
H15A C15 H15C 109.5
H15B C15 H15C 109.5
C21 C16 C17 120.1(2)
C21 C16 C6 119.5(2)
C17 C16 C6 120.2(2)
C18 C17 C16 118.3(3)
C18 C17 C22 120.5(3)
C16 C17 C22 121.2(3)
C19 C18 C17 122.1(3)
C19 C18 H18A 118.9
C17 C18 H18A 118.9
C18 C19 C20 118.7(3)
C18 C19 C23 120.2(3)
C20 C19 C23 121.0(4)
C19 C20 C21 121.5(3)
C19 C20 H20A 119.3
C21 C20 H20A 119.3
C20 C21 C16 119.3(3)
C20 C21 C24 118.8(3)
C16 C21 C24 121.9(2)
C17 C22 H22A 109.5
C17 C22 H22B 109.5
H22A C22 H22B 109.5
C17 C22 H22C 109.5
H22A C22 H22C 109.5
H22B C22 H22C 109.5
C19 C23 H23A 109.5
C19 C23 H23B 109.5
H23A C23 H23B 109.5
C19 C23 H23C 109.5
H23A C23 H23C 109.5
H23B C23 H23C 109.5
C21 C24 H24A 109.5
C21 C24 H24B 109.5
H24A C24 H24B 109.5
C21 C24 H24C 109.5
H24A C24 H24C 109.5
H24B C24 H24C 109.5
C30 C25 C26 118.8(2)
C30 C25 N2 119.7(2)
C26 C25 N2 121.4(2)
C27 C26 C25 119.4(2)
C27 C26 C31 117.5(2)
C25 C26 C31 123.1(2)
C28 C27 C26 121.7(3)
C28 C27 H27 119.2
C26 C27 H27 119.2
C29 C28 C27 118.7(3)
C29 C28 H28 120.7
C27 C28 H28 120.7
C28 C29 C30 121.5(3)
C28 C29 H29 119.2
C30 C29 H29 119.2
C29 C30 C25 119.8(2)
C29 C30 C40 115.9(2)
C25 C30 C40 124.3(2)
C36 C31 C32 119.9(2)
C36 C31 C26 120.5(2)
C32 C31 C26 119.5(2)
C33 C32 C31 118.8(2)
C33 C32 C37 120.0(3)
C31 C32 C37 121.2(2)
C34 C33 C32 121.9(3)
C34 C33 H33 119.1
C32 C33 H33 119.1
C33 C34 C35 118.4(3)
C33 C34 C38 120.4(3)
C35 C34 C38 121.1(3)
C34 C35 C36 122.0(3)
C34 C35 H35 119.0
C36 C35 H35 119.0
C35 C36 C31 118.8(3)
C35 C36 C39 120.2(3)
C31 C36 C39 120.9(3)
C32 C37 H37A 109.5
C32 C37 H37B 109.5
H37A C37 H37B 109.5
C32 C37 H37C 109.5
H37A C37 H37C 109.5
H37B C37 H37C 109.5
C34 C38 H38A 109.5
C34 C38 H38B 109.5
H38A C38 H38B 109.5
C34 C38 H38C 109.5
H38A C38 H38C 109.5
H38B C38 H38C 109.5
C36 C39 H39A 109.5
C36 C39 H39B 109.5
H39A C39 H39B 109.5
C36 C39 H39C 109.5
H39A C39 H39C 109.5
H39B C39 H39C 109.5
C45 C40 C41 119.7(3)
C45 C40 C30 119.9(3)
C41 C40 C30 120.2(3)
C42 C41 C40 118.8(3)
C42 C41 C46 120.0(3)
C40 C41 C46 121.3(3)
C43 C42 C41 122.1(3)
C43 C42 H42 119.0
C41 C42 H42 119.0
C42 C43 C44 118.2(3)
C42 C43 C47 121.2(4)
C44 C43 C47 120.6(4)
C45 C44 C43 122.0(3)
C45 C44 H44 119.0
C43 C44 H44 119.0
C44 C45 C40 119.2(3)
C44 C45 C48 119.0(3)
C40 C45 C48 121.8(3)
C41 C46 H46A 109.5
C41 C46 H46B 109.5
H46A C46 H46B 109.5
C41 C46 H46C 109.5
H46A C46 H46C 109.5
H46B C46 H46C 109.5
C43 C47 H47A 109.5
C43 C47 H47B 109.5
H47A C47 H47B 109.5
C43 C47 H47C 109.5
H47A C47 H47C 109.5
H47B C47 H47C 109.5
C45 C48 H48A 109.5
C45 C48 H48B 109.5
H48A C48 H48B 109.5
C45 C48 H48C 109.5
H48A C48 H48C 109.5
H48B C48 H48C 109.5
C50 C49 S1 132.0(2)
C50 C49 P1 108.31(18)
S1 C49 P1 119.53(14)
C49 C50 S2 131.8(2)
C49 C50 P2 107.52(18)
S2 C50 P2 120.57(14)
C49 S1 C51 103.96(12)
C54 Si1 C53 110.70(19)
C54 Si1 C55 110.9(3)
C53 Si1 C55 110.1(2)
C54 Si1 C52 108.35(18)
C53 Si1 C52 107.48(15)
C55 Si1 C52 109.17(18)
C52 C51 S1 109.09(19)
C52 C51 H51A 109.9
S1 C51 H51A 109.9
C52 C51 H51B 109.9
S1 C51 H51B 109.9
H51A C51 H51B 108.3
C51 C52 Si1 115.1(2)
C51 C52 H52A 108.5
Si1 C52 H52A 108.5
C51 C52 H52B 108.5
Si1 C52 H52B 108.5
H52A C52 H52B 107.5
Si1 C53 H53A 109.5
Si1 C53 H53B 109.5
H53A C53 H53B 109.5
Si1 C53 H53C 109.5
H53A C53 H53C 109.5
H53B C53 H53C 109.5
Si1 C54 H54A 109.5
Si1 C54 H54B 109.5
H54A C54 H54B 109.5
Si1 C54 H54C 109.5
H54A C54 H54C 109.5
H54B C54 H54C 109.5
Si1 C55 H55A 109.5
Si1 C55 H55B 109.5
H55A C55 H55B 109.5
Si1 C55 H55C 109.5
H55A C55 H55C 109.5
H55B C55 H55C 109.5
C50 S2 C56 102.61(12)
C59 Si2 C60 109.48(19)
C59 Si2 C58 108.7(2)
C60 Si2 C58 109.8(2)
C59 Si2 C57 110.20(16)
C60 Si2 C57 109.99(17)
C58 Si2 C57 108.65(17)
C57 C56 S2 111.5(2)
C57 C56 H56A 109.3
S2 C56 H56A 109.3
C57 C56 H56B 109.3
S2 C56 H56B 109.3
H56A C56 H56B 108.0
C56 C57 Si2 112.3(2)
C56 C57 H57A 109.1
Si2 C57 H57A 109.1
C56 C57 H57B 109.1
Si2 C57 H57B 109.1
H57A C57 H57B 107.9
Si2 C58 H58A 109.5
Si2 C58 H58B 109.5
H58A C58 H58B 109.5
Si2 C58 H58C 109.5
H58A C58 H58C 109.5
H58B C58 H58C 109.5
Si2 C59 H59A 109.5
Si2 C59 H59B 109.5
H59A C59 H59B 109.5
Si2 C59 H59C 109.5
H59A C59 H59C 109.5
H59B C59 H59C 109.5
Si2 C60 H60A 109.5
Si2 C60 H60B 109.5
H60A C60 H60B 109.5
Si2 C60 H60C 109.5
H60A C60 H60C 109.5
H60B C60 H60C 109.5
N3 P3 N4 79.26(9)
N3 P3 C109 92.99(10)
N4 P3 C109 91.54(10)
N3 P3 P4 44.36(7)
N4 P3 P4 43.76(7)
C109 P3 P4 71.85(8)
N4 P4 N3 79.22(9)
N4 P4 C110 93.53(10)
N3 P4 C110 91.04(10)
N4 P4 P3 44.24(7)
N3 P4 P3 43.84(7)
C110 P4 P3 71.90(8)
C61 N3 P3 130.77(16)
C61 N3 P4 128.73(16)
P3 N3 P4 91.80(10)
C85 N4 P4 131.28(16)
C85 N4 P3 127.51(16)
P4 N4 P3 92.00(10)
N3 C61 C66 121.1(2)
N3 C61 C62 120.6(2)
C66 C61 C62 118.2(2)
C63 C62 C61 119.2(2)
C63 C62 C67 116.0(2)
C61 C62 C67 124.8(2)
C64 C63 C62 122.3(3)
C64 C63 H63 118.9
C62 C63 H63 118.9
C65 C64 C63 118.5(3)
C65 C64 H64 120.7
C63 C64 H64 120.7
C64 C65 C66 121.7(3)
C64 C65 H65 119.2
C66 C65 H65 119.2
C65 C66 C61 120.2(2)
C65 C66 C76 117.3(2)
C61 C66 C76 122.5(2)
C68 C67 C72 119.7(2)
C68 C67 C62 119.5(2)
C72 C67 C62 120.4(2)
C69 C68 C67 119.0(3)
C69 C68 C73 119.6(3)
C67 C68 C73 121.4(2)
C70 C69 C68 122.3(3)
C70 C69 H69 118.8
C68 C69 H69 118.8
C71 C70 C69 117.7(3)
C71 C70 C74 121.5(3)
C69 C70 C74 120.8(3)
C70 C71 C72 122.3(3)
C70 C71 H71 118.8
C72 C71 H71 118.8
C71 C72 C67 118.9(3)
C71 C72 C75 119.9(3)
C67 C72 C75 121.1(2)
C68 C73 H73A 109.5
C68 C73 H73B 109.5
H73A C73 H73B 109.5
C68 C73 H73C 109.5
H73A C73 H73C 109.5
H73B C73 H73C 109.5
C70 C74 H74A 109.5
C70 C74 H74B 109.5
H74A C74 H74B 109.5
C70 C74 H74C 109.5
H74A C74 H74C 109.5
H74B C74 H74C 109.5
C72 C75 H75A 109.5
C72 C75 H75B 109.5
H75A C75 H75B 109.5
C72 C75 H75C 109.5
H75A C75 H75C 109.5
H75B C75 H75C 109.5
C77 C76 C81 120.3(2)
C77 C76 C66 120.5(2)
C81 C76 C66 119.0(2)
C78 C77 C76 118.9(3)
C78 C77 C82 120.8(3)
C76 C77 C82 120.3(3)
C77 C78 C79 121.3(3)
C77 C78 H78 119.3
C79 C78 H78 119.3
C80 C79 C78 118.9(3)
C80 C79 C83 120.9(3)
C78 C79 C83 120.2(3)
C79 C80 C81 121.9(3)
C79 C80 H80 119.1
C81 C80 H80 119.1
C80 C81 C76 118.5(3)
C80 C81 C84 120.6(3)
C76 C81 C84 121.0(2)
C77 C82 H82A 109.5
C77 C82 H82B 109.5
H82A C82 H82B 109.5
C77 C82 H82C 109.5
H82A C82 H82C 109.5
H82B C82 H82C 109.5
C79 C83 H83A 109.5
C79 C83 H83B 109.5
H83A C83 H83B 109.5
C79 C83 H83C 109.5
H83A C83 H83C 109.5
H83B C83 H83C 109.5
C81 C84 H84A 109.5
C81 C84 H84B 109.5
H84A C84 H84B 109.5
C81 C84 H84C 109.5
H84A C84 H84C 109.5
H84B C84 H84C 109.5
C90 C85 C86 118.8(2)
C90 C85 N4 121.5(2)
C86 C85 N4 119.6(2)
C87 C86 C85 119.3(2)
C87 C86 C91 117.0(2)
C85 C86 C91 123.7(2)
C86 C87 C88 121.9(3)
C86 C87 H87 119.0
C88 C87 H87 119.0
C89 C88 C87 118.5(3)
C89 C88 H88 120.7
C87 C88 H88 120.7
C88 C89 C90 121.8(3)
C88 C89 H89 119.1
C90 C89 H89 119.1
C89 C90 C85 119.5(2)
C89 C90 C100 117.9(2)
C85 C90 C100 122.5(2)
C96 C91 C92 119.9(2)
C96 C91 C86 120.0(2)
C92 C91 C86 119.8(2)
C93 C92 C91 119.1(3)
C93 C92 C97 119.0(3)
C91 C92 C97 121.9(3)
C94 C93 C92 122.0(3)
C94 C93 H93 119.0
C92 C93 H93 119.0
C95 C94 C93 118.0(3)
C95 C94 C98 121.1(3)
C93 C94 C98 120.8(3)
C94 C95 C96 122.4(3)
C94 C95 H95 118.8
C96 C95 H95 118.8
C95 C96 C91 118.5(3)
C95 C96 C99 120.1(3)
C91 C96 C99 121.4(3)
C92 C97 H97A 109.5
C92 C97 H97B 109.5
H97A C97 H97B 109.5
C92 C97 H97C 109.5
H97A C97 H97C 109.5
H97B C97 H97C 109.5
C94 C98 H98A 109.5
C94 C98 H98B 109.5
H98A C98 H98B 109.5
C94 C98 H98C 109.5
H98A C98 H98C 109.5
H98B C98 H98C 109.5
C96 C99 H99A 109.5
C96 C99 H99B 109.5
H99A C99 H99B 109.5
C96 C99 H99C 109.5
H99A C99 H99C 109.5
H99B C99 H99C 109.5
C105 C100 C101 120.0(2)
C105 C100 C90 119.7(2)
C101 C100 C90 120.3(2)
C102 C101 C100 118.8(2)
C102 C101 C106 120.3(2)
C100 C101 C106 120.9(2)
C103 C102 C101 122.0(2)
C103 C102 H102 119.0
C101 C102 H102 119.0
C102 C103 C104 118.7(2)
C102 C103 C107 121.4(3)
C104 C103 C107 119.9(3)
C105 C104 C103 121.6(3)
C105 C104 H104 119.2
C103 C104 H104 119.2
C104 C105 C100 118.9(2)
C104 C105 C108 119.7(2)
C100 C105 C108 121.4(2)
C101 C106 H10A 109.5
C101 C106 H10B 109.5
H10A C106 H10B 109.5
C101 C106 H10C 109.5
H10A C106 H10C 109.5
H10B C106 H10C 109.5
C103 C107 H10D 109.5
C103 C107 H10E 109.5
H10D C107 H10E 109.5
C103 C107 H10F 109.5
H10D C107 H10F 109.5
H10E C107 H10F 109.5
C105 C108 H10G 109.5
C105 C108 H10H 109.5
H10G C108 H10H 109.5
C105 C108 H10I 109.5
H10G C108 H10I 109.5
H10H C108 H10I 109.5
C110 C109 S3 132.7(2)
C110 C109 P3 107.73(18)
S3 C109 P3 119.56(13)
C109 C110 S4A 131.4(2)
C109 C110 S4B 137.3(6)
S4A C110 S4B 28.8(8)
C109 C110 P4 108.24(18)
S4A C110 P4 120.16(14)
S4B C110 P4 103.1(7)
C109 S3 C111 104.15(12)
C114 Si3 C113 111.38(18)
C114 Si3 C115 108.6(2)
C113 Si3 C115 110.0(2)
C114 Si3 C112 108.94(17)
C113 Si3 C112 108.56(17)
C115 Si3 C112 109.30(18)
C112 C111 S3 110.35(19)
C112 C111 H11A 109.6
S3 C111 H11A 109.6
C112 C111 H11B 109.6
S3 C111 H11B 109.6
H11A C111 H11B 108.1
C111 C112 Si3 112.7(2)
C111 C112 H11C 109.1
Si3 C112 H11C 109.1
C111 C112 H11D 109.1
Si3 C112 H11D 109.1
H11C C112 H11D 107.8
Si3 C113 H11E 109.5
Si3 C113 H11F 109.5
H11E C113 H11F 109.5
Si3 C113 H11G 109.5
H11E C113 H11G 109.5
H11F C113 H11G 109.5
Si3 C114 H11H 109.5
Si3 C114 H11I 109.5
H11H C114 H11I 109.5
Si3 C114 H11J 109.5
H11H C114 H11J 109.5
H11I C114 H11J 109.5
Si3 C115 H11K 109.5
Si3 C115 H11L 109.5
H11K C115 H11L 109.5
Si3 C115 H11M 109.5
H11K C115 H11M 109.5
H11L C115 H11M 109.5
C110 S4A C116 101.77(12)
C118 Si4A C120 110.5(3)
C118 Si4A C119 108.1(3)
C120 Si4A C119 111.2(3)
C118 Si4A C117 110.1(2)
C120 Si4A C117 108.2(2)
C119 Si4A C117 108.67(18)
C117 C116 S4A 110.1(2)
C117 C116 H11N 109.6
S4A C116 H11N 109.6
C117 C116 H11O 109.6
S4A C116 H11O 109.6
H11N C116 H11O 108.2
C116 C117 Si4A 113.0(2)
C116 C117 H11P 109.0
Si4A C117 H11P 109.0
C116 C117 H11Q 109.0
Si4A C117 H11Q 109.0
H11P C117 H11Q 107.8
C110 S4B C216 114(3)
C218 Si4B C217 114(4)
C218 Si4B C219 111(5)
C217 Si4B C219 112(4)
C218 Si4B C220 109(5)
C217 Si4B C220 106(5)
C219 Si4B C220 104(5)
C217 C216 S4B 113(4)
C217 C216 H21N 109.0
S4B C216 H21N 109.0
C217 C216 H21O 109.0
S4B C216 H21O 109.0
H21N C216 H21O 107.8
C216 C217 Si4B 115(4)
C216 C217 H21P 108.6
Si4B C217 H21P 108.6
C216 C217 H21Q 108.6
Si4B C217 H21Q 108.6
H21P C217 H21Q 107.6
Si4B C218 H21R 109.5
Si4B C218 H21S 109.5
H21R C218 H21S 109.5
Si4B C218 H21T 109.5
H21R C218 H21T 109.5
H21S C218 H21T 109.5
Si4B C219 H21U 109.5
Si4B C219 H21V 109.5
H21U C219 H21V 109.5
Si4B C219 H21W 109.5
H21U C219 H21W 109.5
H21V C219 H21W 109.5
Si4B C220 H22D 109.5
Si4B C220 H22E 109.5
H22D C220 H22E 109.5
Si4B C220 H22F 109.5
H22D C220 H22F 109.5
H22E C220 H22F 109.5

loop_
_geom_bond_atom_site_label_1
_geom_bond_atom_site_label_2
_geom_bond_distance
P1 N2 1.750(2)
P1 N1 1.764(2)
P1 C49 1.904(3)
P1 P2 2.5299(9)
P2 N1 1.752(2)
P2 N2 1.769(2)
P2 C50 1.912(3)
N1 C1 1.405(3)
N2 C25 1.415(3)
C1 C2 1.408(3)
C1 C6 1.408(3)
C2 C3 1.394(3)
C2 C7 1.492(3)
C3 C4 1.380(4)
C3 H3 0.9500
C4 C5 1.375(4)
C4 H4 0.9500
C5 C6 1.388(3)
C5 H5 0.9500
C6 C16 1.497(3)
C7 C8 1.399(4)
C7 C12 1.407(4)
C8 C9 1.391(4)
C8 C13 1.501(4)
C9 C10 1.374(5)
C9 H9 0.9500
C10 C11 1.381(5)
C10 C14 1.521(4)
C11 C12 1.386(4)
C11 H11 0.9500
C12 C15 1.505(5)
C13 H13A 0.9800
C13 H13B 0.9800
C13 H13C 0.9800
C14 H14A 0.9800
C14 H14B 0.9800
C14 H14C 0.9800
C15 H15A 0.9800
C15 H15B 0.9800
C15 H15C 0.9800
C16 C21 1.397(4)
C16 C17 1.405(4)
C17 C18 1.397(4)
C17 C22 1.508(4)
C18 C19 1.376(5)
C18 H18A 0.9500
C19 C20 1.380(5)
C19 C23 1.524(4)
C20 C21 1.391(4)
C20 H20A 0.9500
C21 C24 1.505(4)
C22 H22A 0.9800
C22 H22B 0.9800
C22 H22C 0.9800
C23 H23A 0.9800
C23 H23B 0.9800
C23 H23C 0.9800
C24 H24A 0.9800
C24 H24B 0.9800
C24 H24C 0.9800
C25 C30 1.400(3)
C25 C26 1.414(3)
C26 C27 1.386(4)
C26 C31 1.493(4)
C27 C28 1.384(4)
C27 H27 0.9500
C28 C29 1.379(4)
C28 H28 0.9500
C29 C30 1.390(4)
C29 H29 0.9500
C30 C40 1.498(4)
C31 C36 1.404(4)
C31 C32 1.406(4)
C32 C33 1.390(4)
C32 C37 1.505(4)
C33 C34 1.380(4)
C33 H33 0.9500
C34 C35 1.383(4)
C34 C38 1.512(4)
C35 C36 1.385(4)
C35 H35 0.9500
C36 C39 1.504(4)
C37 H37A 0.9800
C37 H37B 0.9800
C37 H37C 0.9800
C38 H38A 0.9800
C38 H38B 0.9800
C38 H38C 0.9800
C39 H39A 0.9800
C39 H39B 0.9800
C39 H39C 0.9800
C40 C45 1.405(4)
C40 C41 1.408(4)
C41 C42 1.393(4)
C41 C46 1.504(4)
C42 C43 1.383(5)
C42 H42 0.9500
C43 C44 1.385(5)
C43 C47 1.520(5)
C44 C45 1.385(4)
C44 H44 0.9500
C45 C48 1.513(4)
C46 H46A 0.9800
C46 H46B 0.9800
C46 H46C 0.9800
C47 H47A 0.9800
C47 H47B 0.9800
C47 H47C 0.9800
C48 H48A 0.9800
C48 H48B 0.9800
C48 H48C 0.9800
C49 C50 1.351(3)
C49 S1 1.743(3)
C50 S2 1.745(3)
S1 C51 1.820(3)
Si1 C54 1.856(5)
Si1 C53 1.860(3)
Si1 C55 1.860(4)
Si1 C52 1.871(3)
C51 C52 1.513(4)
C51 H51A 0.9900
C51 H51B 0.9900
C52 H52A 0.9900
C52 H52B 0.9900
C53 H53A 0.9800
C53 H53B 0.9800
C53 H53C 0.9800
C54 H54A 0.9800
C54 H54B 0.9800
C54 H54C 0.9800
C55 H55A 0.9800
C55 H55B 0.9800
C55 H55C 0.9800
S2 C56 1.817(3)
Si2 C59 1.846(3)
Si2 C60 1.855(4)
Si2 C58 1.856(4)
Si2 C57 1.884(3)
C56 C57 1.520(4)
C56 H56A 0.9900
C56 H56B 0.9900
C57 H57A 0.9900
C57 H57B 0.9900
C58 H58A 0.9800
C58 H58B 0.9800
C58 H58C 0.9800
C59 H59A 0.9800
C59 H59B 0.9800
C59 H59C 0.9800
C60 H60A 0.9800
C60 H60B 0.9800
C60 H60C 0.9800
P3 N3 1.750(2)
P3 N4 1.763(2)
P3 C109 1.912(3)
P3 P4 2.5261(9)
P4 N4 1.748(2)
P4 N3 1.767(2)
P4 C110 1.905(2)
N3 C61 1.408(3)
N4 C85 1.412(3)
C61 C66 1.414(3)
C61 C62 1.415(3)
C62 C63 1.387(4)
C62 C67 1.498(3)
C63 C64 1.381(4)
C63 H63 0.9500
C64 C65 1.373(4)
C64 H64 0.9500
C65 C66 1.384(4)
C65 H65 0.9500
C66 C76 1.496(3)
C67 C68 1.395(4)
C67 C72 1.408(4)
C68 C69 1.391(4)
C68 C73 1.512(4)
C69 C70 1.387(4)
C69 H69 0.9500
C70 C71 1.377(4)
C70 C74 1.514(4)
C71 C72 1.390(4)
C71 H71 0.9500
C72 C75 1.503(4)
C73 H73A 0.9800
C73 H73B 0.9800
C73 H73C 0.9800
C74 H74A 0.9800
C74 H74B 0.9800
C74 H74C 0.9800
C75 H75A 0.9800
C75 H75B 0.9800
C75 H75C 0.9800
C76 C77 1.403(4)
C76 C81 1.405(4)
C77 C78 1.385(4)
C77 C82 1.511(4)
C78 C79 1.387(5)
C78 H78 0.9500
C79 C80 1.379(5)
C79 C83 1.520(4)
C80 C81 1.385(4)
C80 H80 0.9500
C81 C84 1.508(4)
C82 H82A 0.9800
C82 H82B 0.9800
C82 H82C 0.9800
C83 H83A 0.9800
C83 H83B 0.9800
C83 H83C 0.9800
C84 H84A 0.9800
C84 H84B 0.9800
C84 H84C 0.9800
C85 C90 1.408(3)
C85 C86 1.411(3)
C86 C87 1.383(4)
C86 C91 1.501(4)
C87 C88 1.385(4)
C87 H87 0.9500
C88 C89 1.376(4)
C88 H88 0.9500
C89 C90 1.387(4)
C89 H89 0.9500
C90 C100 1.488(3)
C91 C96 1.403(4)
C91 C92 1.403(4)
C92 C93 1.388(4)
C92 C97 1.511(4)
C93 C94 1.387(4)
C93 H93 0.9500
C94 C95 1.377(4)
C94 C98 1.520(4)
C95 C96 1.398(4)
C95 H95 0.9500
C96 C99 1.499(4)
C97 H97A 0.9800
C97 H97B 0.9800
C97 H97C 0.9800
C98 H98A 0.9800
C98 H98B 0.9800
C98 H98C 0.9800
C99 H99A 0.9800
C99 H99B 0.9800
C99 H99C 0.9800
C100 C105 1.403(4)
C100 C101 1.408(4)
C101 C102 1.388(4)
C101 C106 1.509(4)
C102 C103 1.377(4)
C102 H102 0.9500
C103 C104 1.389(4)
C103 C107 1.509(4)
C104 C105 1.388(4)
C104 H104 0.9500
C105 C108 1.508(4)
C106 H10A 0.9800
C106 H10B 0.9800
C106 H10C 0.9800
C107 H10D 0.9800
C107 H10E 0.9800
C107 H10F 0.9800
C108 H10G 0.9800
C108 H10H 0.9800
C108 H10I 0.9800
C109 C110 1.342(3)
C109 S3 1.744(2)
C110 S4A 1.753(2)
C110 S4B 1.804(19)
S3 C111 1.819(3)
Si3 C114 1.856(4)
Si3 C113 1.858(3)
Si3 C115 1.862(5)
Si3 C112 1.877(3)
C111 C112 1.519(4)
C111 H11A 0.9900
C111 H11B 0.9900
C112 H11C 0.9900
C112 H11D 0.9900
C113 H11E 0.9800
C113 H11F 0.9800
C113 H11G 0.9800
C114 H11H 0.9800
C114 H11I 0.9800
C114 H11J 0.9800
C115 H11K 0.9800
C115 H11L 0.9800
C115 H11M 0.9800
S4A C116 1.822(3)
Si4A C118 1.838(5)
Si4A C120 1.856(4)
Si4A C119 1.863(5)
Si4A C117 1.871(3)
C116 C117 1.527(4)
C116 H11N 0.9900
C116 H11O 0.9900
C117 H11P 0.9900
C117 H11Q 0.9900
C118 H11R 0.9800
C118 H11S 0.9800
C118 H11T 0.9800
C119 H11U 0.9800
C119 H11V 0.9800
C119 H11W 0.9800
C120 H12A 0.9800
C120 H12B 0.9800
C120 H12C 0.9800
S4B C216 1.81(4)
Si4B C218 1.80(4)
Si4B C217 1.85(4)
Si4B C219 1.89(4)
Si4B C220 1.89(4)
C216 C217 1.51(5)
C216 H21N 0.9900
C216 H21O 0.9900
C217 H21P 0.9900
C217 H21Q 0.9900
C218 H21R 0.9800
C218 H21S 0.9800
C218 H21T 0.9800
C219 H21U 0.9800
C219 H21V 0.9800
C219 H21W 0.9800
C220 H22D 0.9800
C220 H22E 0.9800
C220 H22F 0.9800

loop_
_geom_torsion_atom_site_label_1
_geom_torsion_atom_site_label_2
_geom_torsion_atom_site_label_3
_geom_torsion_atom_site_label_4
_geom_torsion
N2 P1 P2 N1 -132.98(15)
C49 P1 P2 N1 112.10(13)
N1 P1 P2 N2 132.98(15)
C49 P1 P2 N2 -114.92(13)
N2 P1 P2 C50 112.20(13)
N1 P1 P2 C50 -114.82(13)
C49 P1 P2 C50 -2.73(11)
N2 P2 N1 C1 176.2(2)
C50 P2 N1 C1 -92.9(2)
P1 P2 N1 C1 -152.7(3)
N2 P2 N1 P1 -31.01(10)
C50 P2 N1 P1 59.83(11)
N2 P1 N1 C1 -175.2(2)
C49 P1 N1 C1 91.7(2)
P2 P1 N1 C1 153.5(3)
N2 P1 N1 P2 31.36(10)
C49 P1 N1 P2 -61.77(11)
N1 P1 N2 C25 -175.9(2)
C49 P1 N2 C25 -85.2(2)
P2 P1 N2 C25 -144.9(3)
N1 P1 N2 P2 -31.02(10)
C49 P1 N2 P2 59.72(11)
N1 P2 N2 C25 178.3(2)
C50 P2 N2 C25 85.3(2)
P1 P2 N2 C25 147.0(3)
N1 P2 N2 P1 31.28(10)
C50 P2 N2 P1 -61.75(11)
P2 N1 C1 C2 -7.4(4)
P1 N1 C1 C2 -150.8(2)
P2 N1 C1 C6 175.71(19)
P1 N1 C1 C6 32.3(3)
N1 C1 C2 C3 -176.0(3)
C6 C1 C2 C3 1.0(4)
N1 C1 C2 C7 3.6(4)
C6 C1 C2 C7 -179.4(2)
C1 C2 C3 C4 -1.6(5)
C7 C2 C3 C4 178.8(3)
C2 C3 C4 C5 1.5(5)
C3 C4 C5 C6 -0.9(5)
C4 C5 C6 C1 0.3(5)
C4 C5 C6 C16 178.2(3)
N1 C1 C6 C5 176.6(2)
C2 C1 C6 C5 -0.4(4)
N1 C1 C6 C16 -1.1(4)
C2 C1 C6 C16 -178.1(2)
C3 C2 C7 C8 -86.9(3)
C1 C2 C7 C8 93.5(3)
C3 C2 C7 C12 89.4(3)
C1 C2 C7 C12 -90.2(3)
C12 C7 C8 C9 4.0(4)
C2 C7 C8 C9 -179.7(2)
C12 C7 C8 C13 -174.5(2)
C2 C7 C8 C13 1.8(4)
C7 C8 C9 C10 -2.8(4)
C13 C8 C9 C10 175.7(3)
C8 C9 C10 C11 -0.4(4)
C8 C9 C10 C14 179.5(3)
C9 C10 C11 C12 2.3(4)
C14 C10 C11 C12 -177.5(3)
C10 C11 C12 C7 -1.1(4)
C10 C11 C12 C15 176.8(3)
C8 C7 C12 C11 -2.1(4)
C2 C7 C12 C11 -178.3(2)
C8 C7 C12 C15 180.0(3)
C2 C7 C12 C15 3.8(4)
C5 C6 C16 C21 73.1(3)
C1 C6 C16 C21 -109.1(3)
C5 C6 C16 C17 -101.8(3)
C1 C6 C16 C17 76.0(3)
C21 C16 C17 C18 -2.8(4)
C6 C16 C17 C18 172.1(2)
C21 C16 C17 C22 176.9(3)
C6 C16 C17 C22 -8.3(4)
C16 C17 C18 C19 0.9(4)
C22 C17 C18 C19 -178.8(3)
C17 C18 C19 C20 1.7(5)
C17 C18 C19 C23 -178.0(3)
C18 C19 C20 C21 -2.5(5)
C23 C19 C20 C21 177.2(3)
C19 C20 C21 C16 0.6(4)
C19 C20 C21 C24 -179.2(3)
C17 C16 C21 C20 2.1(4)
C6 C16 C21 C20 -172.8(2)
C17 C16 C21 C24 -178.1(3)
C6 C16 C21 C24 7.0(4)
P1 N2 C25 C30 173.98(19)
P2 N2 C25 C30 39.8(3)
P1 N2 C25 C26 -9.7(4)
P2 N2 C25 C26 -143.8(2)
C30 C25 C26 C27 -2.0(4)
N2 C25 C26 C27 -178.4(2)
C30 C25 C26 C31 177.5(2)
N2 C25 C26 C31 1.1(4)
C25 C26 C27 C28 -0.3(4)
C31 C26 C27 C28 -179.8(3)
C26 C27 C28 C29 1.5(5)
C27 C28 C29 C30 -0.4(5)
C28 C29 C30 C25 -1.9(4)
C28 C29 C30 C40 176.5(3)
C26 C25 C30 C29 3.1(4)
N2 C25 C30 C29 179.5(2)
C26 C25 C30 C40 -175.2(2)
N2 C25 C30 C40 1.3(4)
C27 C26 C31 C36 98.5(3)
C25 C26 C31 C36 -81.0(3)
C27 C26 C31 C32 -77.6(3)
C25 C26 C31 C32 102.9(3)
C36 C31 C32 C33 4.3(4)
C26 C31 C32 C33 -179.6(2)
C36 C31 C32 C37 -173.8(2)
C26 C31 C32 C37 2.3(4)
C31 C32 C33 C34 -1.8(4)
C37 C32 C33 C34 176.3(2)
C32 C33 C34 C35 -1.9(4)
C32 C33 C34 C38 178.9(3)
C33 C34 C35 C36 3.3(4)
C38 C34 C35 C36 -177.5(3)
C34 C35 C36 C31 -0.9(4)
C34 C35 C36 C39 177.2(3)
C32 C31 C36 C35 -2.9(4)
C26 C31 C36 C35 -179.1(2)
C32 C31 C36 C39 178.9(2)
C26 C31 C36 C39 2.8(4)
C29 C30 C40 C45 69.0(3)
C25 C30 C40 C45 -112.6(3)
C29 C30 C40 C41 -105.8(3)
C25 C30 C40 C41 72.5(4)
C45 C40 C41 C42 -0.1(4)
C30 C40 C41 C42 174.8(2)
C45 C40 C41 C46 -178.7(3)
C30 C40 C41 C46 -3.8(4)
C40 C41 C42 C43 -1.4(4)
C46 C41 C42 C43 177.2(3)
C41 C42 C43 C44 1.7(5)
C41 C42 C43 C47 -177.5(3)
C42 C43 C44 C45 -0.5(5)
C47 C43 C44 C45 178.7(3)
C43 C44 C45 C40 -1.0(4)
C43 C44 C45 C48 178.1(3)
C41 C40 C45 C44 1.3(4)
C30 C40 C45 C44 -173.6(2)
C41 C40 C45 C48 -177.8(3)
C30 C40 C45 C48 7.3(4)
N2 P1 C49 C50 -35.54(19)
N1 P1 C49 C50 43.76(18)
P2 P1 C49 C50 3.86(15)
N2 P1 C49 S1 148.18(15)
N1 P1 C49 S1 -132.52(15)
P2 P1 C49 S1 -172.42(16)
S1 C49 C50 S2 -14.1(4)
P1 C49 C50 S2 170.22(17)
S1 C49 C50 P2 170.54(17)
P1 C49 C50 P2 -5.1(2)
N1 P2 C50 C49 -35.47(18)
N2 P2 C50 C49 43.66(18)
P1 P2 C50 C49 3.83(15)
N1 P2 C50 S2 148.58(15)
N2 P2 C50 S2 -132.29(15)
P1 P2 C50 S2 -172.12(16)
C50 C49 S1 C51 -38.3(3)
P1 C49 S1 C51 136.90(16)
C49 S1 C51 C52 171.1(2)
S1 C51 C52 Si1 178.62(16)
C54 Si1 C52 C51 55.1(3)
C53 Si1 C52 C51 174.8(2)
C55 Si1 C52 C51 -65.8(3)
C49 C50 S2 C56 -38.9(3)
P2 C50 S2 C56 135.88(17)
C50 S2 C56 C57 176.9(2)
S2 C56 C57 Si2 -175.55(17)
C59 Si2 C57 C56 -50.5(3)
C60 Si2 C57 C56 -171.2(3)
C58 Si2 C57 C56 68.5(3)
N3 P3 P4 N4 133.03(14)
C109 P3 P4 N4 -112.54(12)
N4 P3 P4 N3 -133.03(14)
C109 P3 P4 N3 114.43(13)
N3 P3 P4 C110 -111.59(13)
N4 P3 P4 C110 115.38(13)
C109 P3 P4 C110 2.84(11)
N4 P3 N3 C61 179.6(2)
C109 P3 N3 C61 88.6(2)
P4 P3 N3 C61 148.6(3)
N4 P3 N3 P4 30.97(9)
C109 P3 N3 P4 -60.04(10)
N4 P4 N3 C61 179.1(2)
C110 P4 N3 C61 -87.5(2)
P3 P4 N3 C61 -149.6(3)
N4 P4 N3 P3 -31.28(10)
C110 P4 N3 P3 62.12(11)
N3 P4 N4 C85 178.3(2)
C110 P4 N4 C85 87.9(2)
P3 P4 N4 C85 147.3(3)
N3 P4 N4 P3 31.02(9)
C110 P4 N4 P3 -59.37(11)
N3 P3 N4 C85 179.5(2)
C109 P3 N4 C85 -87.8(2)
P4 P3 N4 C85 -149.2(2)
N3 P3 N4 P4 -31.35(10)
C109 P3 N4 P4 61.40(11)
P3 N3 C61 C66 11.3(4)
P4 N3 C61 C66 149.4(2)
P3 N3 C61 C62 -172.75(19)
P4 N3 C61 C62 -34.6(3)
N3 C61 C62 C63 -176.0(2)
C66 C61 C62 C63 0.0(4)
N3 C61 C62 C67 3.3(4)
C66 C61 C62 C67 179.4(2)
C61 C62 C63 C64 0.4(5)
C67 C62 C63 C64 -179.0(3)
C62 C63 C64 C65 -0.4(5)
C63 C64 C65 C66 0.0(5)
C64 C65 C66 C61 0.4(5)
C64 C65 C66 C76 -178.1(3)
N3 C61 C66 C65 175.6(2)
C62 C61 C66 C65 -0.4(4)
N3 C61 C66 C76 -6.0(4)
C62 C61 C66 C76 178.0(2)
C63 C62 C67 C68 -71.5(3)
C61 C62 C67 C68 109.2(3)
C63 C62 C67 C72 101.4(3)
C61 C62 C67 C72 -78.0(3)
C72 C67 C68 C69 -1.0(4)
C62 C67 C68 C69 171.9(2)
C72 C67 C68 C73 179.6(3)
C62 C67 C68 C73 -7.6(4)
C67 C68 C69 C70 -0.2(4)
C73 C68 C69 C70 179.3(3)
C68 C69 C70 C71 1.0(4)
C68 C69 C70 C74 -178.0(3)
C69 C70 C71 C72 -0.7(4)
C74 C70 C71 C72 178.3(3)
C70 C71 C72 C67 -0.4(4)
C70 C71 C72 C75 -179.7(3)
C68 C67 C72 C71 1.2(4)
C62 C67 C72 C71 -171.6(2)
C68 C67 C72 C75 -179.4(3)
C62 C67 C72 C75 7.7(4)
C65 C66 C76 C77 -93.4(3)
C61 C66 C76 C77 88.1(3)
C65 C66 C76 C81 81.1(3)
C61 C66 C76 C81 -97.4(3)
C81 C76 C77 C78 3.6(4)
C66 C76 C77 C78 178.1(2)
C81 C76 C77 C82 -177.2(3)
C66 C76 C77 C82 -2.8(4)
C76 C77 C78 C79 1.0(4)
C82 C77 C78 C79 -178.2(3)
C77 C78 C79 C80 -3.5(4)
C77 C78 C79 C83 176.5(3)
C78 C79 C80 C81 1.5(4)
C83 C79 C80 C81 -178.5(3)
C79 C80 C81 C76 2.9(4)
C79 C80 C81 C84 -176.4(3)
C77 C76 C81 C80 -5.5(4)
C66 C76 C81 C80 180.0(2)
C77 C76 C81 C84 173.8(2)
C66 C76 C81 C84 -0.7(4)
P4 N4 C85 C90 6.8(4)
P3 N4 C85 C90 143.9(2)
P4 N4 C85 C86 -176.81(19)
P3 N4 C85 C86 -39.7(3)
C90 C85 C86 C87 -3.1(4)
N4 C85 C86 C87 -179.6(2)
C90 C85 C86 C91 174.9(2)
N4 C85 C86 C91 -1.6(4)
C85 C86 C87 C88 1.8(5)
C91 C86 C87 C88 -176.3(3)
C86 C87 C88 C89 0.6(5)
C87 C88 C89 C90 -1.6(5)
C88 C89 C90 C85 0.3(5)
C88 C89 C90 C100 179.8(3)
C86 C85 C90 C89 2.1(4)
N4 C85 C90 C89 178.5(2)
C86 C85 C90 C100 -177.3(2)
N4 C85 C90 C100 -0.9(4)
C87 C86 C91 C96 104.3(3)
C85 C86 C91 C96 -73.7(3)
C87 C86 C91 C92 -69.9(3)
C85 C86 C91 C92 112.1(3)
C96 C91 C92 C93 -0.6(4)
C86 C91 C92 C93 173.6(2)
C96 C91 C92 C97 177.2(3)
C86 C91 C92 C97 -8.6(4)
C91 C92 C93 C94 -0.3(4)
C97 C92 C93 C94 -178.2(3)
C92 C93 C94 C95 1.4(5)
C92 C93 C94 C98 -177.7(3)
C93 C94 C95 C96 -1.8(4)
C98 C94 C95 C96 177.4(3)
C94 C95 C96 C91 0.9(4)
C94 C95 C96 C99 -178.7(3)
C92 C91 C96 C95 0.3(4)
C86 C91 C96 C95 -173.9(2)
C92 C91 C96 C99 179.9(3)
C86 C91 C96 C99 5.8(4)
C89 C90 C100 C105 79.9(3)
C85 C90 C100 C105 -100.7(3)
C89 C90 C100 C101 -97.5(3)
C85 C90 C100 C101 81.9(3)
C105 C100 C101 C102 2.6(3)
C90 C100 C101 C102 180.0(2)
C105 C100 C101 C106 179.7(2)
C90 C100 C101 C106 -2.9(4)
C100 C101 C102 C103 0.5(4)
C106 C101 C102 C103 -176.6(2)
C101 C102 C103 C104 -2.2(4)
C101 C102 C103 C107 177.4(2)
C102 C103 C104 C105 0.8(4)
C107 C103 C104 C105 -178.8(2)
C103 C104 C105 C100 2.2(4)
C103 C104 C105 C108 -177.2(2)
C101 C100 C105 C104 -3.9(3)
C90 C100 C105 C104 178.7(2)
C101 C100 C105 C108 175.5(2)
C90 C100 C105 C108 -2.0(3)
N3 P3 C109 C110 35.58(18)
N4 P3 C109 C110 -43.75(18)
P4 P3 C109 C110 -4.03(15)
N3 P3 C109 S3 -146.67(14)
N4 P3 C109 S3 134.01(15)
P4 P3 C109 S3 173.73(15)
S3 C109 C110 S4A 13.0(4)
P3 C109 C110 S4A -169.66(17)
S3 C109 C110 S4B 52.9(12)
P3 C109 C110 S4B -129.8(12)
S3 C109 C110 P4 -172.00(17)
P3 C109 C110 P4 5.3(2)
N4 P4 C110 C109 35.11(19)
N3 P4 C110 C109 -44.15(19)
P3 P4 C110 C109 -4.05(15)
N4 P4 C110 S4A -149.22(15)
N3 P4 C110 S4A 131.52(15)
P3 P4 C110 S4A 171.62(16)
N4 P4 C110 S4B -174.3(7)
N3 P4 C110 S4B 106.4(7)
P3 P4 C110 S4B 146.5(7)
C110 C109 S3 C111 35.8(3)
P3 C109 S3 C111 -141.30(16)
C109 S3 C111 C112 -170.8(2)
S3 C111 C112 Si3 174.78(17)
C114 Si3 C112 C111 54.4(3)
C113 Si3 C112 C111 175.9(3)
C115 Si3 C112 C111 -64.1(3)
C109 C110 S4A C116 41.7(3)
S4B C110 S4A C116 -73.7(12)
P4 C110 S4A C116 -132.82(17)
C110 S4A C116 C117 -177.2(2)
S4A C116 C117 Si4A 178.43(17)
C118 Si4A C117 C116 58.0(4)
C120 Si4A C117 C116 178.9(3)
C119 Si4A C117 C116 -60.2(3)
C109 C110 S4B C216 6(4)
S4A C110 S4B C216 99(3)
P4 C110 S4B C216 -131(3)
C110 S4B C216 C217 -132(6)
S4B C216 C217 Si4B -179(5)
C218 Si4B C217 C216 61(9)
C219 Si4B C217 C216 -65(8)
C220 Si4B C217 C216 -178(9)
